data_1567564
loop_
_publ_author_name
'Gong, Huihua'
'Cui, Tianhua'
'Liu, Zheyuan'
'Zheng, Yanling'
'Zheng, Xueli'
'Fu, Haiyan'
'Yuan, Maolin'
'Chen, Hua'
'Xu, Jiaqi'
'Li, Ruixiang'

_publ_section_title
;
 Nitrogen--nitrogen-functionalized N-heterocyclic carbene ruthenium(ii)
 complexes realized efficient CO2 hydrogenation to formate
;
_journal_issue 20
_journal_name_full 'Catalysis Science &amp; Technology'
_journal_page_first 6213
_journal_page_last 6218
_journal_paper_doi 10.1039/D2CY00741J
_journal_volume 12
_journal_year 2022
_chemical_formula_moiety 'Cl, C31 H32 N4 O P Ru'
_chemical_formula_sum 'C31 H32 Cl N4 O P Ru'
_chemical_formula_weight 644.09
_space_group_crystal_system triclinic
_space_group_IT_number 2
_space_group_name_Hall '-P 1'
_space_group_name_H-M_alt 'P -1'
_atom_sites_solution_hydrogens mixed
_atom_sites_solution_primary iterative
_audit_creation_date 2019-11-06
_audit_creation_method
;
Olex2 1.2
(compiled 2018.05.29 svn.r3508 for OlexSys, GUI svn.r5506)
;
_audit_update_record
;
2021-12-02 deposited with the CCDC.	2022-09-02 downloaded from the CCDC.
;
_cell_angle_alpha 106.120(4)
_cell_angle_beta 103.920(3)
_cell_angle_gamma 103.786(3)
_cell_formula_units_Z 8
_cell_length_a 17.5755(6)
_cell_length_b 19.7613(8)
_cell_length_c 21.9822(9)
_cell_measurement_reflns_used 12936
_cell_measurement_temperature 293(2)
_cell_measurement_theta_max 29.0520
_cell_measurement_theta_min 3.3030
_cell_volume 6727.3(5)
_computing_cell_refinement 'CrysAlisPro 1.171.38.43 (Rigaku OD, 2015)'
_computing_data_collection 'CrysAlisPro 1.171.38.43 (Rigaku OD, 2015)'
_computing_data_reduction 'CrysAlisPro 1.171.38.43 (Rigaku OD, 2015)'
_computing_molecular_graphics 'Olex2 (Dolomanov et al., 2009)'
_computing_publication_material 'Olex2 (Dolomanov et al., 2009)'
_computing_structure_refinement 'ShelXL (Sheldrick, 2015)'
_computing_structure_solution 'olex2.solve (Bourhis et al., 2015)'
_diffrn_ambient_temperature 293.15
_diffrn_detector 'CCD plate'
_diffrn_detector_area_resol_mean 16.0874
_diffrn_detector_type Eos
_diffrn_measured_fraction_theta_full 0.998
_diffrn_measured_fraction_theta_max 0.998
_diffrn_measurement_details
;
List of Runs (angles in degrees, time in seconds):

  # Type    Start    End  Width  t~exp~   \w     \q     \k     \f   Frames
#--------------------------------------------------------------------------
  1  \w    -82.00  11.60   0.60   50.00    --  -14.81 -77.00 -90.00  156
  2  \w    -18.00  24.00   0.60   50.00    --  -14.81 -99.00 150.00   70
  3  \w    -42.00  50.40   0.60   50.00    --  -14.81  77.00  30.00  154
  4  \w    -46.00  35.60   0.60   50.00    --   17.00 -19.00 150.00  136
  5  \w     -2.00  85.60   0.60   50.00    --   17.00  38.00-180.00  146
;
_diffrn_measurement_device 'four-circle diffractometer'
_diffrn_measurement_device_type 'Xcalibur, Eos'
_diffrn_measurement_method '\w scans'
_diffrn_orient_matrix_type 'CrysAlisPro convention (1999,Acta A55,543-557)'
_diffrn_orient_matrix_UB_11 -0.0214583000
_diffrn_orient_matrix_UB_12 0.0029467000
_diffrn_orient_matrix_UB_13 -0.0304037000
_diffrn_orient_matrix_UB_21 0.0229381000
_diffrn_orient_matrix_UB_22 -0.0189063000
_diffrn_orient_matrix_UB_23 -0.0166619000
_diffrn_orient_matrix_UB_31 -0.0308127000
_diffrn_orient_matrix_UB_32 -0.0346005000
_diffrn_orient_matrix_UB_33 -0.0079269000
_diffrn_radiation_monochromator graphite
_diffrn_radiation_probe x-ray
_diffrn_radiation_type MoK\a
_diffrn_radiation_wavelength 0.71073
_diffrn_reflns_av_R_equivalents 0.0409
_diffrn_reflns_av_unetI/netI 0.0694
_diffrn_reflns_Laue_measured_fraction_full 0.998
_diffrn_reflns_Laue_measured_fraction_max 0.998
_diffrn_reflns_limit_h_max 21
_diffrn_reflns_limit_h_min -20
_diffrn_reflns_limit_k_max 24
_diffrn_reflns_limit_k_min -24
_diffrn_reflns_limit_l_max 27
_diffrn_reflns_limit_l_min -27
_diffrn_reflns_number 57446
_diffrn_reflns_point_group_measured_fraction_full 0.998
_diffrn_reflns_point_group_measured_fraction_max 0.998
_diffrn_reflns_theta_full 25.242
_diffrn_reflns_theta_max 26.372
_diffrn_reflns_theta_min 2.938
_diffrn_source 'fine-focus sealed X-ray tube'
_diffrn_source_type 'Enhance (Mo) X-ray Source'
_exptl_absorpt_coefficient_mu 0.620
_exptl_absorpt_correction_T_max 1.00000
_exptl_absorpt_correction_T_min 0.91906
_exptl_absorpt_correction_type multi-scan
_exptl_absorpt_process_details
;
CrysAlisPro 1.171.38.43 (Rigaku Oxford Diffraction, 2015)
Empirical absorption correction using spherical harmonics,
 implemented in SCALE3 ABSPACK scaling algorithm.
;
_exptl_crystal_density_diffrn 1.272
_exptl_crystal_F_000 2640
_exptl_crystal_size_max 0.35
_exptl_crystal_size_mid 0.3
_exptl_crystal_size_min 0.05
_refine_diff_density_max 5.545
_refine_diff_density_min -1.051
_refine_diff_density_rms 0.155
_refine_ls_extinction_method none
_refine_ls_goodness_of_fit_ref 1.038
_refine_ls_hydrogen_treatment mixed
_refine_ls_matrix_type full
_refine_ls_number_parameters 1377
_refine_ls_number_reflns 27454
_refine_ls_number_restraints 0
_refine_ls_restrained_S_all 1.038
_refine_ls_R_factor_all 0.1274
_refine_ls_R_factor_gt 0.0962
_refine_ls_shift/su_max 0.001
_refine_ls_shift/su_mean 0.000
_refine_ls_structure_factor_coef Fsqd
_refine_ls_weighting_details 'w=1/[\s^2^(Fo^2^)+(0.1374P)^2^+43.2432P] where P=(Fo^2^+2Fc^2^)/3'
_refine_ls_weighting_scheme calc
_refine_ls_wR_factor_gt 0.2659
_refine_ls_wR_factor_ref 0.2852
_reflns_Friedel_coverage 0.000
_reflns_number_gt 18177
_reflns_number_total 27454
_reflns_threshold_expression 'I > 2\s(I)'
_cod_data_source_file d2cy00741j2.cif
_cod_data_source_block 191105_s3_ghh
_cod_depositor_comments 'Adding full bibliography for 1567562--1567564.cif.'
_cod_original_cell_volume 6727.2(5)
_cod_database_code 1567564
_shelx_shelxl_version_number 2014/7
_chemical_oxdiff_formula c12h12n2o3p1c
_shelx_space_group_comment
;
The symmetry employed for this shelxl refinement is uniquely defined
by the following loop, which should always be used as a source of
symmetry information in preference to the above space-group names.
They are only intended as comments.
;
_shelx_estimated_absorpt_t_max 0.970
_shelx_estimated_absorpt_t_min 0.812
_reflns_odcompleteness_completeness 99.84
_reflns_odcompleteness_iscentric 1
_reflns_odcompleteness_theta 26.32
_olex2_refinement_description
;
1. Fixed Uiso
 At 1.2 times of:
  All C(H) groups, All C(H,H) groups, All N(H) groups
 At 1.5 times of:
  All C(H,H,H) groups
2. Uiso/Uaniso restraints and constraints
Uanis(C29B) = Uanis(C28B) = Uanis(C27B)
Uanis(C14C) = Uanis(C15C) = Uanis(C17C) = Uanis(C16C) = Uanis(C18C) =
Uanis(C20C)
Uanis(C10A) = Uanis(C9A)
3.a Ternary CH refined with riding coordinates:
 N3A(H3A), N3D(H3D), N3C(H3C), N3B(H3B)
3.b Secondary CH2 refined with riding coordinates:
 C5A(H5AA,H5AB), C6A(H6AA,H6AB), C7A(H7AA,H7AB), C5D(H5DA,H5DB), C6D(H6DA,
 H6DB), C7D(H7DA,H7DB), C5C(H5CA,H5CB), C6C(H6CA,H6CB), C7C(H7CA,H7CB),
 C5B(H5BA,H5BB), C6B(H6BA,H6BB), C7B(H7BA,H7BB)
3.c Aromatic/amide H refined with riding coordinates:
 C2A(H2A), C3A(H3AA), C9A(H9A), C10A(H10A), C11A(H11A), C12A(H12A), C14A(H14A),
  C15A(H15A), C16A(H16A), C17A(H17A), C18A(H18A), C20A(H20A), C21A(H21A),
 C22A(H22A), C23A(H23A), C24A(H24A), C26A(H26A), C27A(H27A), C28A(H28A),
 C29A(H29A), C30A(H30A), C2D(H2D), C3D(H3DA), C9D(H9D), C10D(H10D), C11D(H11D),
 C12D(H12D), C14D(H14D), C15D(H15D), C16D(H16D), C17D(H17D), C18D(H18D),
 C20D(H20D), C21D(H21D), C22D(H22D), C23D(H23D), C24D(H24D), C26D(H26D),
 C27D(H27D), C28D(H28D), C29D(H29D), C30D(H30D), C2C(H2C), C3C(H3CA), C9C(H9C),
 C10C(H10C), C11C(H11C), C12C(H12C), C14C(H14C), C15C(H15C), C16C(H16C),
 C17C(H17C), C18C(H18C), C20C(H20C), C21C(H21C), C22C(H22C), C23C(H23C),
 C24C(H24C), C26C(H26C), C27C(H27C), C28C(H28C), C29C(H29C), C30C(H30C),
 C2B(H2B), C3B(H3BA), C9B(H9B), C10B(H10B), C11B(H11B), C12B(H12B), C14B(H14B),
 C15B(H15B), C16B(H16B), C17B(H17B), C18B(H18B), C20B(H20B), C21B(H21B),
 C22B(H22B), C23B(H23B), C24B(H24B), C26B(H26B), C27B(H27B), C28B(H28B),
 C29B(H29B), C30B(H30B)
3.d Idealised Me refined as rotating group:
 C4A(H4AA,H4AB,H4AC), C4D(H4DA,H4DB,H4DC), C4C(H4CA,H4CB,H4CC), C4B(H4BA,H4BB,
 H4BC)
;
_olex2_date_sample_data_collection 2019-11-05
_olex2_submission_special_instructions 'No special instructions were received'
_oxdiff_exptl_absorpt_empirical_details
;
Empirical correction (ABSPACK) includes:
- Absorption correction using spherical harmonics
- Frame scaling
;
_oxdiff_exptl_absorpt_empirical_full_max 1.066
_oxdiff_exptl_absorpt_empirical_full_min 0.944

loop_
_space_group_symop_operation_xyz
'x, y, z'
'-x, -y, -z'

loop_
_atom_site_label
_atom_site_type_symbol
_atom_site_fract_x
_atom_site_fract_y
_atom_site_fract_z
_atom_site_U_iso_or_equiv
_atom_site_adp_type
_atom_site_occupancy
_atom_site_site_symmetry_order
_atom_site_calc_flag
_atom_site_refinement_flags_posn
_atom_site_refinement_flags_adp
_atom_site_refinement_flags_occupancy
_atom_site_disorder_assembly
_atom_site_disorder_group
Cl1 Cl 0.5305(2) 1.14363(16) 0.33896(17) 0.0807(9) Uani 1 1 d . . . . .
Cl2 Cl 0.06354(15) 0.79116(12) 0.36806(12) 0.0521(5) Uani 1 1 d . . . . .
Cl3 Cl 0.33299(16) 0.60970(13) 0.37570(12) 0.0543(6) Uani 1 1 d . . . . .
Cl4 Cl 0.8378(2) 1.23112(18) 0.34517(16) 0.0803(9) Uani 1 1 d . . . . .
Ru1A Ru 0.96926(4) 1.03388(4) 0.31146(3) 0.03290(16) Uani 1 1 d . . . . .
H H 1.041(4) 1.005(4) 0.305(3) 0.016(16) Uiso 1 1 d . . . . .
P1A P 0.93247(13) 1.00093(12) 0.19480(9) 0.0344(4) Uani 1 1 d . . . . .
O1A O 1.0787(5) 1.1855(4) 0.3320(4) 0.077(2) Uani 1 1 d . . . . .
N1A N 1.0807(5) 1.0445(4) 0.4523(3) 0.0480(18) Uani 1 1 d . . . . .
N2A N 0.9983(5) 1.1065(4) 0.4611(3) 0.0438(16) Uani 1 1 d . . . . .
N3A N 0.8562(4) 1.0588(4) 0.3275(3) 0.0387(15) Uani 1 1 d . . . . .
H3A H 0.8511 1.0996 0.3113 0.046 Uiso 1 1 calc R . . . .
N4A N 0.8857(4) 0.9285(4) 0.3004(3) 0.0396(15) Uani 1 1 d . . . . .
C1A C 1.0178(5) 1.0615(5) 0.4154(4) 0.043(2) Uani 1 1 d . . . . .
C2A C 1.0959(7) 1.0805(6) 0.5207(4) 0.059(3) Uani 1 1 d . . . . .
H2A H 1.1354 1.0780 0.5560 0.071 Uiso 1 1 calc R . . . .
C3A C 1.0435(7) 1.1190(6) 0.5259(4) 0.057(3) Uani 1 1 d . . . . .
H3AA H 1.0387 1.1482 0.5651 0.069 Uiso 1 1 calc R . . . .
C4A C 1.1271(7) 0.9985(6) 0.4271(5) 0.066(3) Uani 1 1 d . . . . .
H4AA H 1.0922 0.9602 0.3851 0.099 Uiso 1 1 calc GR . . . .
H4AB H 1.1460 0.9760 0.4588 0.099 Uiso 1 1 calc GR . . . .
H4AC H 1.1740 1.0287 0.4208 0.099 Uiso 1 1 calc GR . . . .
C5A C 0.9319(6) 1.1389(5) 0.4457(4) 0.047(2) Uani 1 1 d . . . . .
H5AA H 0.9494 1.1768 0.4271 0.056 Uiso 1 1 calc R . . . .
H5AB H 0.9223 1.1628 0.4867 0.056 Uiso 1 1 calc R . . . .
C6A C 0.8526(6) 1.0808(5) 0.3966(4) 0.046(2) Uani 1 1 d . . . . .
H6AA H 0.8422 1.0372 0.4096 0.056 Uiso 1 1 calc R . . . .
H6AB H 0.8069 1.1001 0.3979 0.056 Uiso 1 1 calc R . . . .
C7A C 0.7848(5) 0.9920(6) 0.2829(5) 0.053(2) Uani 1 1 d . . . . .
H7AA H 0.7736 0.9893 0.2367 0.064 Uiso 1 1 calc R . . . .
H7AB H 0.7357 0.9941 0.2951 0.064 Uiso 1 1 calc R . . . .
C8A C 0.8062(6) 0.9241(5) 0.2905(4) 0.052(2) Uani 1 1 d . . . . .
C9A C 0.7473(6) 0.8612(5) 0.2852(4) 0.0492(15) Uani 1 1 d . . . . .
H9A H 0.6910 0.8555 0.2721 0.059 Uiso 1 1 calc R . . . .
C10A C 0.7749(6) 0.8097(5) 0.2999(4) 0.0492(15) Uani 1 1 d . . . . .
H10A H 0.7418 0.7754 0.3123 0.059 Uiso 1 1 calc R . . . .
C11A C 0.8487(9) 0.8046(6) 0.2977(6) 0.080(4) Uani 1 1 d . . . . .
H11A H 0.8603 0.7603 0.2933 0.096 Uiso 1 1 calc R . . . .
C12A C 0.9060(8) 0.8674(5) 0.3023(4) 0.059(3) Uani 1 1 d . . . . .
H12A H 0.9602 0.8682 0.3068 0.071 Uiso 1 1 calc R . . . .
C13A C 1.0189(5) 1.0072(5) 0.1606(4) 0.0362(17) Uani 1 1 d . . . . .
C14A C 1.1019(6) 1.0439(5) 0.2000(4) 0.048(2) Uani 1 1 d . . . . .
H14A H 1.1146 1.0642 0.2462 0.057 Uiso 1 1 calc R . . . .
C15A C 1.1621(6) 1.0513(6) 0.1754(5) 0.059(3) Uani 1 1 d . . . . .
H15A H 1.2165 1.0760 0.2040 0.071 Uiso 1 1 calc R . . . .
C16A C 1.1457(7) 1.0223(6) 0.1064(6) 0.065(3) Uani 1 1 d . . . . .
H16A H 1.1880 1.0309 0.0881 0.078 Uiso 1 1 calc R . . . .
C17A C 1.0660(7) 0.9810(7) 0.0662(5) 0.071(3) Uani 1 1 d . . . . .
H17A H 1.0551 0.9570 0.0207 0.085 Uiso 1 1 calc R . . . .
C18A C 1.0029(6) 0.9744(6) 0.0913(4) 0.059(3) Uani 1 1 d . . . . .
H18A H 0.9487 0.9482 0.0628 0.071 Uiso 1 1 calc R . . . .
C19A C 0.8775(5) 1.0554(5) 0.1556(4) 0.0406(18) Uani 1 1 d . . . . .
C20A C 0.8750(6) 1.1203(6) 0.1954(5) 0.052(2) Uani 1 1 d . . . . .
H20A H 0.9005 1.1360 0.2415 0.063 Uiso 1 1 calc R . . . .
C21A C 0.8357(7) 1.1643(6) 0.1697(6) 0.063(3) Uani 1 1 d . . . . .
H21A H 0.8355 1.2088 0.1985 0.075 Uiso 1 1 calc R . . . .
C22A C 0.7970(8) 1.1425(7) 0.1020(7) 0.075(3) Uani 1 1 d . . . . .
H22A H 0.7706 1.1715 0.0840 0.090 Uiso 1 1 calc R . . . .
C23A C 0.7987(8) 1.0767(8) 0.0620(6) 0.076(3) Uani 1 1 d . . . . .
H23A H 0.7725 1.0607 0.0159 0.091 Uiso 1 1 calc R . . . .
C24A C 0.8385(6) 1.0327(6) 0.0878(5) 0.057(2) Uani 1 1 d . . . . .
H24A H 0.8386 0.9881 0.0593 0.069 Uiso 1 1 calc R . . . .
C25A C 0.8652(5) 0.9046(5) 0.1462(4) 0.0427(19) Uani 1 1 d . . . . .
C26A C 0.8991(8) 0.8473(6) 0.1395(5) 0.070(3) Uani 1 1 d . . . . .
H26A H 0.9557 0.8582 0.1597 0.085 Uiso 1 1 calc R . . . .
C27A C 0.8498(10) 0.7746(7) 0.1032(7) 0.089(4) Uani 1 1 d . . . . .
H27A H 0.8733 0.7368 0.0994 0.107 Uiso 1 1 calc R . . . .
C28A C 0.7693(10) 0.7578(7) 0.0737(6) 0.085(4) Uani 1 1 d . . . . .
H28A H 0.7373 0.7085 0.0477 0.103 Uiso 1 1 calc R . . . .
C29A C 0.7324(8) 0.8113(7) 0.0807(5) 0.078(4) Uani 1 1 d . . . . .
H29A H 0.6756 0.7985 0.0601 0.094 Uiso 1 1 calc R . . . .
C30A C 0.7801(6) 0.8859(5) 0.1191(5) 0.054(2) Uani 1 1 d . . . . .
H30A H 0.7548 0.9223 0.1263 0.065 Uiso 1 1 calc R . . . .
C31A C 1.0373(6) 1.1275(5) 0.3237(4) 0.046(2) Uani 1 1 d . . . . .
Ru1D Ru 0.37673(4) 0.32187(3) 0.30896(3) 0.03477(17) Uani 1 1 d . . . . .
HA H 0.301(5) 0.346(4) 0.306(4) 0.03(2) Uiso 1 1 d . . . . .
P1D P 0.31947(13) 0.26884(12) 0.19161(10) 0.0378(5) Uani 1 1 d . . . . .
O1D O 0.2821(5) 0.1872(4) 0.3271(4) 0.078(2) Uani 1 1 d . . . . .
N1D N 0.3814(5) 0.4194(4) 0.4517(4) 0.0489(18) Uani 1 1 d . . . . .
N2D N 0.4694(4) 0.3614(4) 0.4573(3) 0.0430(16) Uani 1 1 d . . . . .
N3D N 0.5017(4) 0.3059(4) 0.3227(4) 0.0430(16) Uani 1 1 d . . . . .
H3D H 0.4927 0.2523 0.3044 0.052 Uiso 1 1 calc R . . . .
N4D N 0.4552(5) 0.4202(4) 0.3020(3) 0.0422(16) Uani 1 1 d . . . . .
C1D C 0.4122(5) 0.3734(4) 0.4130(4) 0.0354(16) Uani 1 1 d . . . . .
C2D C 0.4207(8) 0.4346(6) 0.5188(4) 0.064(3) Uani 1 1 d . . . . .
H2D H 0.4107 0.4643 0.5549 0.077 Uiso 1 1 calc R . . . .
C3D C 0.4758(7) 0.3982(6) 0.5218(4) 0.063(3) Uani 1 1 d . . . . .
H3DA H 0.5116 0.3980 0.5604 0.076 Uiso 1 1 calc R . . . .
C4D C 0.3160(7) 0.4491(7) 0.4287(5) 0.067(3) Uani 1 1 d . . . . .
H4DA H 0.3202 0.4601 0.3896 0.101 Uiso 1 1 calc GR . . . .
H4DB H 0.3218 0.4939 0.4636 0.101 Uiso 1 1 calc GR . . . .
H4DC H 0.2629 0.4129 0.4180 0.101 Uiso 1 1 calc GR . . . .
C5D C 0.5193(6) 0.3156(5) 0.4407(5) 0.050(2) Uani 1 1 d . . . . .
H5DA H 0.4846 0.2637 0.4205 0.060 Uiso 1 1 calc R . . . .
H5DB H 0.5613 0.3215 0.4814 0.060 Uiso 1 1 calc R . . . .
C6D C 0.5604(5) 0.3363(5) 0.3932(4) 0.046(2) Uani 1 1 d . . . . .
H6DA H 0.6066 0.3173 0.3944 0.055 Uiso 1 1 calc R . . . .
H6DB H 0.5823 0.3902 0.4076 0.055 Uiso 1 1 calc R . . . .
C7D C 0.5386(6) 0.3408(5) 0.2822(5) 0.052(2) Uani 1 1 d . . . . .
H7DA H 0.5126 0.3096 0.2352 0.062 Uiso 1 1 calc R . . . .
H7DB H 0.5973 0.3469 0.2947 0.062 Uiso 1 1 calc R . . . .
C8D C 0.5265(6) 0.4155(5) 0.2933(4) 0.051(2) Uani 1 1 d . . . . .
C9D C 0.5843(8) 0.4761(7) 0.2910(6) 0.075(3) Uani 1 1 d . . . . .
H9D H 0.6324 0.4733 0.2813 0.090 Uiso 1 1 calc R . . . .
C10D C 0.5659(7) 0.5338(6) 0.3030(5) 0.071(3) Uani 1 1 d . . . . .
H10D H 0.6088 0.5765 0.3109 0.085 Uiso 1 1 calc R . . . .
C11D C 0.4917(8) 0.5461(6) 0.3069(5) 0.069(3) Uani 1 1 d . . . . .
H11D H 0.4800 0.5899 0.3084 0.082 Uiso 1 1 calc R . . . .
C12D C 0.4391(6) 0.4835(5) 0.3082(4) 0.052(2) Uani 1 1 d . . . . .
H12D H 0.3888 0.4855 0.3138 0.063 Uiso 1 1 calc R . . . .
C13D C 0.3434(5) 0.1869(5) 0.1491(4) 0.0444(19) Uani 1 1 d . . . . .
C14D C 0.3768(5) 0.1493(5) 0.1872(5) 0.050(2) Uani 1 1 d . . . . .
H14D H 0.3843 0.1647 0.2329 0.059 Uiso 1 1 calc R . . . .
C15D C 0.3992(7) 0.0880(5) 0.1573(6) 0.063(3) Uani 1 1 d . . . . .
H15D H 0.4222 0.0628 0.1827 0.075 Uiso 1 1 calc R . . . .
C16D C 0.3862(8) 0.0656(6) 0.0884(6) 0.075(3) Uani 1 1 d . . . . .
H16D H 0.4021 0.0258 0.0681 0.090 Uiso 1 1 calc R . . . .
C17D C 0.3517(9) 0.1001(8) 0.0514(6) 0.085(4) Uani 1 1 d . . . . .
H17D H 0.3428 0.0835 0.0056 0.102 Uiso 1 1 calc R . . . .
C18D C 0.3288(7) 0.1604(6) 0.0800(5) 0.063(3) Uani 1 1 d . . . . .
H18D H 0.3036 0.1833 0.0533 0.075 Uiso 1 1 calc R . . . .
C19D C 0.2060(5) 0.2392(5) 0.1544(4) 0.046(2) Uani 1 1 d . . . . .
C20D C 0.1669(6) 0.2229(7) 0.0879(5) 0.075(3) Uani 1 1 d . . . . .
H20D H 0.1986 0.2278 0.0600 0.089 Uiso 1 1 calc R . . . .
C21D C 0.0826(8) 0.1997(9) 0.0612(6) 0.093(4) Uani 1 1 d . . . . .
H21D H 0.0581 0.1885 0.0155 0.111 Uiso 1 1 calc R . . . .
C22D C 0.0347(7) 0.1927(7) 0.0991(7) 0.083(4) Uani 1 1 d . . . . .
H22D H -0.0226 0.1789 0.0806 0.100 Uiso 1 1 calc R . . . .
C23D C 0.0700(7) 0.2060(7) 0.1648(7) 0.074(3) Uani 1 1 d . . . . .
H23D H 0.0361 0.1993 0.1907 0.089 Uiso 1 1 calc R . . . .
C24D C 0.1559(6) 0.2293(6) 0.1952(5) 0.060(3) Uani 1 1 d . . . . .
H24D H 0.1794 0.2380 0.2405 0.072 Uiso 1 1 calc R . . . .
C25D C 0.3500(6) 0.3318(5) 0.1474(4) 0.047(2) Uani 1 1 d . . . . .
C26D C 0.3110(8) 0.3845(6) 0.1442(6) 0.070(3) Uani 1 1 d . . . . .
H26D H 0.2671 0.3855 0.1608 0.084 Uiso 1 1 calc R . . . .
C27D C 0.3396(13) 0.4374(9) 0.1147(8) 0.119(6) Uani 1 1 d . . . . .
H27D H 0.3166 0.4752 0.1147 0.142 Uiso 1 1 calc R . . . .
C28D C 0.3969(13) 0.4333(10) 0.0882(8) 0.118(6) Uani 1 1 d . . . . .
H28D H 0.4119 0.4660 0.0664 0.141 Uiso 1 1 calc R . . . .
C29D C 0.4357(10) 0.3824(10) 0.0914(7) 0.101(5) Uani 1 1 d . . . . .
H29D H 0.4787 0.3818 0.0738 0.121 Uiso 1 1 calc R . . . .
C30D C 0.4119(7) 0.3319(7) 0.1203(5) 0.063(3) Uani 1 1 d . . . . .
H30D H 0.4386 0.2967 0.1216 0.076 Uiso 1 1 calc R . . . .
C31D C 0.3171(6) 0.2386(6) 0.3187(4) 0.050(2) Uani 1 1 d . . . . .
Ru1C Ru -0.08675(4) 0.53986(3) 0.30662(3) 0.03655(17) Uani 1 1 d . . . . .
HB H -0.169(4) 0.478(4) 0.275(3) 0.023(17) Uiso 1 1 d . . . . .
P1C P -0.11676(14) 0.52572(12) 0.19258(10) 0.0405(5) Uani 1 1 d . . . . .
O1C O -0.1883(6) 0.6418(5) 0.3234(4) 0.083(2) Uani 1 1 d . . . . .
N1C N -0.1295(6) 0.4925(5) 0.4232(4) 0.059(2) Uani 1 1 d . . . . .
N2C N -0.0343(6) 0.5969(4) 0.4589(4) 0.063(2) Uani 1 1 d . . . . .
N3C N 0.0435(5) 0.6174(4) 0.3505(4) 0.0494(18) Uani 1 1 d . . . . .
H3C H 0.0444 0.6615 0.3382 0.059 Uiso 1 1 calc R . . . .
N4C N -0.0123(4) 0.4680(4) 0.3020(4) 0.0420(16) Uani 1 1 d . . . . .
C1C C -0.0833(6) 0.5391(5) 0.4020(4) 0.046(2) Uani 1 1 d . . . . .
C2C C -0.1096(10) 0.5198(8) 0.4924(7) 0.088(4) Uani 1 1 d . . . . .
H2C H -0.1332 0.4970 0.5182 0.106 Uiso 1 1 calc R . . . .
C3C C -0.0504(10) 0.5847(9) 0.5143(5) 0.090(4) Uani 1 1 d . . . . .
H3CA H -0.0243 0.6164 0.5587 0.108 Uiso 1 1 calc R . . . .
C4C C -0.1942(8) 0.4200(7) 0.3802(6) 0.082(4) Uani 1 1 d . . . . .
H4CA H -0.2140 0.4197 0.3354 0.123 Uiso 1 1 calc GR . . . .
H4CB H -0.2394 0.4128 0.3976 0.123 Uiso 1 1 calc GR . . . .
H4CC H -0.1711 0.3806 0.3796 0.123 Uiso 1 1 calc GR . . . .
C5C C 0.0280(8) 0.6643(6) 0.4610(5) 0.076(4) Uani 1 1 d . . . . .
H5CA H -0.0004 0.6936 0.4415 0.091 Uiso 1 1 calc R . . . .
H5CB H 0.0607 0.6948 0.5073 0.091 Uiso 1 1 calc R . . . .
C6C C 0.0836(7) 0.6434(5) 0.4238(5) 0.062(3) Uani 1 1 d . . . . .
H6CA H 0.1329 0.6862 0.4373 0.074 Uiso 1 1 calc R . . . .
H6CB H 0.1008 0.6042 0.4354 0.074 Uiso 1 1 calc R . . . .
C7C C 0.0925(6) 0.5791(5) 0.3165(6) 0.059(3) Uani 1 1 d . . . . .
H7CA H 0.1511 0.6045 0.3410 0.071 Uiso 1 1 calc R . . . .
H7CB H 0.0818 0.5809 0.2717 0.071 Uiso 1 1 calc R . . . .
C8C C 0.0702(6) 0.4993(5) 0.3122(5) 0.048(2) Uani 1 1 d . . . . .
C9C C 0.1247(6) 0.4608(6) 0.3138(6) 0.064(3) Uani 1 1 d . . . . .
H9C H 0.1798 0.4831 0.3185 0.077 Uiso 1 1 calc R . . . .
C10C C 0.0943(9) 0.3856(6) 0.3080(7) 0.084(4) Uani 1 1 d . . . . .
H10C H 0.1306 0.3584 0.3114 0.101 Uiso 1 1 calc R . . . .
C11C C 0.0132(7) 0.3526(6) 0.2976(6) 0.064(3) Uani 1 1 d . . . . .
H11C H -0.0071 0.3026 0.2923 0.077 Uiso 1 1 calc R . . . .
C12C C -0.0384(6) 0.3949(5) 0.2951(5) 0.054(2) Uani 1 1 d . . . . .
H12C H -0.0941 0.3724 0.2884 0.064 Uiso 1 1 calc R . . . .
C13C C -0.2193(6) 0.5331(5) 0.1593(5) 0.057(3) Uani 1 1 d . . . . .
C14C C -0.2349(9) 0.5837(10) 0.1332(9) 0.116(2) Uani 1 1 d . . . . .
H14C H -0.1931 0.6130 0.1234 0.139 Uiso 1 1 calc R . . . .
C15C C -0.3137(9) 0.5940(11) 0.1198(9) 0.116(2) Uani 1 1 d . . . . .
H15C H -0.3190 0.6355 0.1093 0.139 Uiso 1 1 calc R . . . .
C16C C -0.3773(9) 0.5484(10) 0.1216(9) 0.116(2) Uani 1 1 d . . . . .
H16C H -0.4308 0.5474 0.1019 0.139 Uiso 1 1 calc R . . . .
C17C C -0.3628(9) 0.5035(10) 0.1525(9) 0.116(2) Uani 1 1 d . . . . .
H17C H -0.4061 0.4748 0.1614 0.139 Uiso 1 1 calc R . . . .
C18C C -0.2846(9) 0.4966(10) 0.1730(9) 0.116(2) Uani 1 1 d . . . . .
H18C H -0.2770 0.4655 0.1972 0.139 Uiso 1 1 calc R . . . .
C19C C -0.1230(7) 0.4358(5) 0.1352(5) 0.057(3) Uani 1 1 d . . . . .
C20C C -0.1953(9) 0.3840(11) 0.0852(10) 0.116(2) Uani 1 1 d . . . . .
H20C H -0.2449 0.3943 0.0798 0.139 Uiso 1 1 calc R . . . .
C21C C -0.1940(13) 0.3169(7) 0.0432(7) 0.109(6) Uani 1 1 d . . . . .
H21C H -0.2425 0.2830 0.0100 0.130 Uiso 1 1 calc R . . . .
C22C C -0.1220(10) 0.3012(8) 0.0509(7) 0.089(4) Uani 1 1 d . . . . .
H22C H -0.1216 0.2564 0.0230 0.107 Uiso 1 1 calc R . . . .
C23C C -0.0520(10) 0.3492(7) 0.0978(7) 0.089(4) Uani 1 1 d . . . . .
H23C H -0.0030 0.3379 0.1017 0.106 Uiso 1 1 calc R . . . .
C24C C -0.0509(9) 0.4169(6) 0.1416(6) 0.072(3) Uani 1 1 d . . . . .
H24C H -0.0017 0.4492 0.1750 0.086 Uiso 1 1 calc R . . . .
C25C C -0.0574(6) 0.5891(5) 0.1611(5) 0.051(2) Uani 1 1 d . . . . .
C26C C -0.0159(6) 0.6632(5) 0.2022(6) 0.063(3) Uani 1 1 d . . . . .
H26C H -0.0159 0.6793 0.2462 0.075 Uiso 1 1 calc R . . . .
C27C C 0.0255(8) 0.7131(7) 0.1780(8) 0.087(4) Uani 1 1 d . . . . .
H27C H 0.0546 0.7621 0.2066 0.104 Uiso 1 1 calc R . . . .
C28C C 0.0245(8) 0.6924(8) 0.1135(8) 0.085(4) Uani 1 1 d . . . . .
H28C H 0.0514 0.7269 0.0977 0.102 Uiso 1 1 calc R . . . .
C29C C -0.0170(10) 0.6193(9) 0.0719(8) 0.105(5) Uani 1 1 d . . . . .
H29C H -0.0181 0.6043 0.0276 0.126 Uiso 1 1 calc R . . . .
C30C C -0.0571(10) 0.5680(7) 0.0953(7) 0.095(5) Uani 1 1 d . . . . .
H30C H -0.0843 0.5188 0.0667 0.115 Uiso 1 1 calc R . . . .
C31C C -0.1477(7) 0.6030(5) 0.3158(5) 0.052(2) Uani 1 1 d . . . . .
Ru1B Ru 0.43548(4) 0.81193(3) 0.31061(3) 0.03340(16) Uani 1 1 d . . . . .
HC H 0.498(5) 0.860(4) 0.277(4) 0.04(2) Uiso 1 1 d . . . . .
P1B P 0.36421(13) 0.73804(11) 0.19734(10) 0.0358(4) Uani 1 1 d . . . . .
O1B O 0.5514(5) 0.7238(4) 0.3210(5) 0.083(3) Uani 1 1 d . . . . .
N1B N 0.5749(5) 0.9505(4) 0.4269(4) 0.055(2) Uani 1 1 d . . . . .
N2B N 0.5118(6) 0.8743(4) 0.4635(4) 0.062(2) Uani 1 1 d . . . . .
N3B N 0.3421(5) 0.7689(4) 0.3574(3) 0.0421(16) Uani 1 1 d . . . . .
H3B H 0.3302 0.7149 0.3445 0.051 Uiso 1 1 calc R . . . .
N4B N 0.3575(4) 0.8809(4) 0.3076(3) 0.0386(15) Uani 1 1 d . . . . .
C1B C 0.5131(6) 0.8865(5) 0.4060(4) 0.045(2) Uani 1 1 d . . . . .
C2B C 0.6126(8) 0.9789(7) 0.4961(6) 0.076(3) Uani 1 1 d . . . . .
H2B H 0.6561 1.0231 0.5219 0.092 Uiso 1 1 calc R . . . .
C3B C 0.5727(9) 0.9289(7) 0.5174(6) 0.083(4) Uani 1 1 d . . . . .
H3BA H 0.5845 0.9310 0.5616 0.100 Uiso 1 1 calc R . . . .
C4B C 0.6022(7) 0.9906(6) 0.3854(6) 0.074(3) Uani 1 1 d . . . . .
H4BA H 0.5829 0.9572 0.3397 0.111 Uiso 1 1 calc GR . . . .
H4BB H 0.6617 1.0101 0.4009 0.111 Uiso 1 1 calc GR . . . .
H4BC H 0.5801 1.0309 0.3882 0.111 Uiso 1 1 calc GR . . . .
C5B C 0.4526(7) 0.8089(5) 0.4658(5) 0.061(3) Uani 1 1 d . . . . .
H5BA H 0.4595 0.8141 0.5121 0.073 Uiso 1 1 calc R . . . .
H5BB H 0.4645 0.7643 0.4448 0.073 Uiso 1 1 calc R . . . .
C6B C 0.3658(7) 0.8010(5) 0.4309(5) 0.060(3) Uani 1 1 d . . . . .
H6BA H 0.3289 0.7694 0.4458 0.072 Uiso 1 1 calc R . . . .
H6BB H 0.3588 0.8496 0.4434 0.072 Uiso 1 1 calc R . . . .
C7B C 0.2659(6) 0.7822(5) 0.3261(5) 0.052(2) Uani 1 1 d . . . . .
H7BA H 0.2300 0.7794 0.3533 0.063 Uiso 1 1 calc R . . . .
H7BB H 0.2365 0.7437 0.2822 0.063 Uiso 1 1 calc R . . . .
C8B C 0.2850(6) 0.8570(5) 0.3189(4) 0.046(2) Uani 1 1 d . . . . .
C9B C 0.2315(6) 0.8990(5) 0.3200(5) 0.054(2) Uani 1 1 d . . . . .
H9B H 0.1819 0.8824 0.3280 0.065 Uiso 1 1 calc R . . . .
C10B C 0.2527(7) 0.9645(6) 0.3092(5) 0.059(3) Uani 1 1 d . . . . .
H10B H 0.2167 0.9922 0.3085 0.071 Uiso 1 1 calc R . . . .
C11B C 0.3253(7) 0.9895(5) 0.2996(5) 0.055(2) Uani 1 1 d . . . . .
H11B H 0.3404 1.0349 0.2935 0.066 Uiso 1 1 calc R . . . .
C12B C 0.3763(6) 0.9474(4) 0.2991(4) 0.047(2) Uani 1 1 d . . . . .
H12B H 0.4265 0.9652 0.2925 0.056 Uiso 1 1 calc R . . . .
C13B C 0.4284(6) 0.7083(5) 0.1482(4) 0.050(2) Uani 1 1 d . . . . .
C14B C 0.5113(7) 0.7449(7) 0.1682(6) 0.071(3) Uani 1 1 d . . . . .
H14B H 0.5366 0.7835 0.2095 0.085 Uiso 1 1 calc R . . . .
C15B C 0.5579(9) 0.7263(9) 0.1292(7) 0.102(5) Uani 1 1 d . . . . .
H15B H 0.6146 0.7518 0.1440 0.123 Uiso 1 1 calc R . . . .
C16B C 0.5208(10) 0.6695(10) 0.0679(7) 0.106(5) Uani 1 1 d . . . . .
H16B H 0.5528 0.6563 0.0414 0.127 Uiso 1 1 calc R . . . .
C17B C 0.4383(10) 0.6327(8) 0.0456(6) 0.093(4) Uani 1 1 d . . . . .
H17B H 0.4135 0.5954 0.0035 0.111 Uiso 1 1 calc R . . . .
C18B C 0.3910(9) 0.6507(7) 0.0853(6) 0.079(3) Uani 1 1 d . . . . .
H18B H 0.3345 0.6247 0.0705 0.095 Uiso 1 1 calc R . . . .
C19B C 0.3157(6) 0.7903(4) 0.1515(4) 0.046(2) Uani 1 1 d . . . . .
C20B C 0.3572(7) 0.8298(6) 0.1217(6) 0.069(3) Uani 1 1 d . . . . .
H20B H 0.4083 0.8259 0.1198 0.082 Uiso 1 1 calc R . . . .
C21B C 0.3249(12) 0.8767(8) 0.0934(8) 0.105(5) Uani 1 1 d . . . . .
H21B H 0.3525 0.9003 0.0700 0.126 Uiso 1 1 calc R . . . .
C22B C 0.2536(9) 0.8877(7) 0.1002(7) 0.079(4) Uani 1 1 d . . . . .
H22B H 0.2334 0.9210 0.0840 0.094 Uiso 1 1 calc R . . . .
C23B C 0.2121(8) 0.8486(6) 0.1317(6) 0.069(3) Uani 1 1 d . . . . .
H23B H 0.1627 0.8549 0.1363 0.083 Uiso 1 1 calc R . . . .
C24B C 0.2416(6) 0.8012(6) 0.1562(5) 0.059(3) Uani 1 1 d . . . . .
H24B H 0.2117 0.7750 0.1768 0.070 Uiso 1 1 calc R . . . .
C25B C 0.2799(5) 0.6506(5) 0.1738(5) 0.046(2) Uani 1 1 d . . . . .
C26B C 0.2888(7) 0.6090(5) 0.2150(5) 0.057(2) Uani 1 1 d . . . . .
H26B H 0.3352 0.6281 0.2534 0.068 Uiso 1 1 calc R . . . .
C27B C 0.2308(9) 0.5394(6) 0.2011(9) 0.101(3) Uani 1 1 d . . . . .
H27B H 0.2391 0.5116 0.2285 0.121 Uiso 1 1 calc R . . . .
C28B C 0.1648(9) 0.5153(7) 0.1483(9) 0.101(3) Uani 1 1 d . . . . .
H28B H 0.1244 0.4701 0.1387 0.121 Uiso 1 1 calc R . . . .
C29B C 0.1532(9) 0.5561(6) 0.1054(9) 0.101(3) Uani 1 1 d . . . . .
H29B H 0.1056 0.5371 0.0680 0.121 Uiso 1 1 calc R . . . .
C30B C 0.2096(8) 0.6220(6) 0.1174(7) 0.091(4) Uani 1 1 d . . . . .
H30B H 0.2015 0.6479 0.0882 0.109 Uiso 1 1 calc R . . . .
C31B C 0.5056(6) 0.7550(5) 0.3161(5) 0.052(2) Uani 1 1 d . . . . .

loop_
_atom_site_aniso_label
_atom_site_aniso_U_11
_atom_site_aniso_U_22
_atom_site_aniso_U_33
_atom_site_aniso_U_23
_atom_site_aniso_U_13
_atom_site_aniso_U_12
Cl1 0.081(2) 0.0607(16) 0.092(2) 0.0272(15) 0.0126(17) 0.0251(15)
Cl2 0.0614(14) 0.0374(11) 0.0548(13) 0.0132(9) 0.0182(11) 0.0159(10)
Cl3 0.0652(15) 0.0505(12) 0.0551(13) 0.0279(11) 0.0193(11) 0.0225(11)
Cl4 0.115(3) 0.0763(19) 0.0794(19) 0.0391(16) 0.0466(18) 0.0558(18)
Ru1A 0.0370(3) 0.0410(3) 0.0244(3) 0.0130(3) 0.0118(2) 0.0160(3)
P1A 0.0363(11) 0.0460(11) 0.0259(9) 0.0163(8) 0.0118(8) 0.0164(9)
O1A 0.080(5) 0.053(4) 0.077(5) 0.019(4) 0.025(4) -0.008(4)
N1A 0.064(5) 0.055(4) 0.030(3) 0.015(3) 0.012(3) 0.032(4)
N2A 0.059(5) 0.048(4) 0.028(3) 0.010(3) 0.020(3) 0.022(3)
N3A 0.037(4) 0.048(4) 0.035(3) 0.015(3) 0.015(3) 0.016(3)
N4A 0.049(4) 0.042(4) 0.030(3) 0.014(3) 0.015(3) 0.016(3)
C1A 0.046(5) 0.062(5) 0.028(4) 0.024(4) 0.010(3) 0.020(4)
C2A 0.074(7) 0.075(7) 0.022(4) 0.015(4) 0.006(4) 0.024(6)
C3A 0.085(7) 0.066(6) 0.028(4) 0.016(4) 0.016(4) 0.040(6)
C4A 0.065(6) 0.078(7) 0.047(5) 0.006(5) 0.000(5) 0.048(6)
C5A 0.064(6) 0.048(5) 0.036(4) 0.011(4) 0.022(4) 0.031(4)
C6A 0.058(5) 0.059(5) 0.041(5) 0.020(4) 0.031(4) 0.034(5)
C7A 0.036(5) 0.071(6) 0.050(5) 0.020(5) 0.011(4) 0.017(4)
C8A 0.057(6) 0.058(6) 0.036(4) 0.016(4) 0.014(4) 0.009(5)
C9A 0.042(3) 0.055(4) 0.046(3) 0.027(3) 0.009(3) 0.001(3)
C10A 0.042(3) 0.055(4) 0.046(3) 0.027(3) 0.009(3) 0.001(3)
C11A 0.124(11) 0.041(6) 0.061(7) 0.022(5) 0.018(7) 0.010(6)
C12A 0.092(8) 0.050(5) 0.037(5) 0.013(4) 0.021(5) 0.030(5)
C13A 0.035(4) 0.051(5) 0.032(4) 0.020(3) 0.017(3) 0.018(4)
C14A 0.067(6) 0.039(4) 0.030(4) 0.010(3) 0.010(4) 0.014(4)
C15A 0.044(5) 0.055(6) 0.062(6) 0.007(5) 0.005(5) 0.015(4)
C16A 0.068(7) 0.072(7) 0.087(8) 0.041(6) 0.054(7) 0.034(6)
C17A 0.075(8) 0.100(9) 0.046(6) 0.024(6) 0.033(6) 0.030(7)
C18A 0.047(5) 0.086(7) 0.033(4) 0.010(5) 0.014(4) 0.015(5)
C19A 0.032(4) 0.051(5) 0.041(4) 0.024(4) 0.011(3) 0.013(4)
C20A 0.047(5) 0.066(6) 0.049(5) 0.028(5) 0.017(4) 0.018(5)
C21A 0.076(7) 0.059(6) 0.070(7) 0.032(5) 0.032(6) 0.032(5)
C22A 0.086(8) 0.076(8) 0.096(9) 0.056(7) 0.039(7) 0.046(7)
C23A 0.084(8) 0.104(9) 0.056(6) 0.054(7) 0.013(6) 0.038(7)
C24A 0.069(6) 0.078(7) 0.044(5) 0.032(5) 0.022(5) 0.043(6)
C25A 0.046(5) 0.048(5) 0.029(4) 0.010(3) 0.013(4) 0.011(4)
C26A 0.077(8) 0.059(6) 0.059(6) 0.018(5) 0.000(6) 0.017(6)
C27A 0.104(11) 0.047(6) 0.097(10) 0.017(6) 0.017(8) 0.016(7)
C28A 0.109(11) 0.049(7) 0.067(8) 0.008(6) 0.021(8) -0.006(7)
C29A 0.075(8) 0.073(8) 0.047(6) 0.008(5) 0.012(5) -0.020(6)
C30A 0.055(6) 0.055(6) 0.042(5) 0.011(4) 0.015(4) 0.009(5)
C31A 0.046(5) 0.041(5) 0.045(5) 0.015(4) 0.004(4) 0.014(4)
Ru1D 0.0371(4) 0.0354(3) 0.0262(3) 0.0062(2) 0.0074(3) 0.0107(3)
P1D 0.0364(11) 0.0451(11) 0.0286(10) 0.0085(9) 0.0106(8) 0.0131(9)
O1D 0.079(5) 0.072(5) 0.065(5) 0.032(4) 0.011(4) -0.004(4)
N1D 0.057(5) 0.050(4) 0.036(4) 0.013(3) 0.010(3) 0.019(4)
N2D 0.050(4) 0.042(4) 0.031(3) 0.015(3) 0.003(3) 0.013(3)
N3D 0.037(4) 0.042(4) 0.048(4) 0.014(3) 0.015(3) 0.012(3)
N4D 0.054(4) 0.035(4) 0.031(3) 0.007(3) 0.011(3) 0.011(3)
C1D 0.038(4) 0.030(4) 0.033(4) 0.005(3) 0.015(3) 0.008(3)
C2D 0.102(9) 0.056(6) 0.025(4) 0.003(4) 0.018(5) 0.024(6)
C3D 0.087(8) 0.066(6) 0.026(4) 0.009(4) 0.002(5) 0.032(6)
C4D 0.092(8) 0.082(8) 0.049(6) 0.024(5) 0.030(6) 0.060(7)
C5D 0.056(6) 0.047(5) 0.046(5) 0.019(4) 0.006(4) 0.023(4)
C6D 0.043(5) 0.049(5) 0.040(4) 0.012(4) 0.005(4) 0.018(4)
C7D 0.045(5) 0.063(6) 0.044(5) 0.009(4) 0.018(4) 0.019(4)
C8D 0.053(6) 0.063(6) 0.034(4) 0.019(4) 0.016(4) 0.010(5)
C9D 0.079(8) 0.075(8) 0.069(7) 0.029(6) 0.033(6) 0.007(6)
C10D 0.054(6) 0.058(6) 0.060(6) -0.021(5) 0.018(5) -0.005(5)
C11D 0.101(9) 0.052(6) 0.058(6) 0.030(5) 0.028(6) 0.022(6)
C12D 0.064(6) 0.046(5) 0.038(5) 0.013(4) 0.007(4) 0.015(4)
C13D 0.042(5) 0.050(5) 0.038(4) 0.007(4) 0.014(4) 0.017(4)
C14D 0.046(5) 0.044(5) 0.042(5) -0.003(4) 0.010(4) 0.012(4)
C15D 0.063(6) 0.043(5) 0.074(7) 0.015(5) 0.012(5) 0.022(5)
C16D 0.090(9) 0.053(6) 0.074(8) -0.004(6) 0.036(7) 0.034(6)
C17D 0.115(11) 0.091(9) 0.063(7) 0.011(7) 0.043(7) 0.059(9)
C18D 0.077(7) 0.061(6) 0.039(5) 0.005(4) 0.014(5) 0.024(5)
C19D 0.035(4) 0.048(5) 0.041(5) 0.009(4) 0.003(4) 0.006(4)
C20D 0.046(6) 0.118(10) 0.038(5) 0.010(6) 0.001(4) 0.021(6)
C21D 0.056(7) 0.132(12) 0.053(7) -0.001(7) -0.005(6) 0.029(8)
C22D 0.037(6) 0.086(9) 0.093(10) 0.006(7) 0.001(6) 0.013(6)
C23D 0.043(6) 0.073(7) 0.091(9) 0.012(6) 0.027(6) 0.007(5)
C24D 0.052(6) 0.067(6) 0.052(6) 0.004(5) 0.019(5) 0.023(5)
C25D 0.049(5) 0.061(6) 0.030(4) 0.020(4) 0.010(4) 0.015(4)
C26D 0.101(9) 0.069(7) 0.065(7) 0.034(6) 0.046(7) 0.039(7)
C27D 0.200(19) 0.099(11) 0.103(12) 0.074(10) 0.074(13) 0.062(12)
C28D 0.172(18) 0.109(12) 0.088(11) 0.061(10) 0.065(12) 0.019(12)
C29D 0.102(11) 0.120(13) 0.065(8) 0.042(8) 0.030(8) -0.005(9)
C30D 0.059(6) 0.084(8) 0.035(5) 0.013(5) 0.013(4) 0.015(5)
C31D 0.054(6) 0.060(6) 0.034(4) 0.017(4) 0.015(4) 0.014(5)
Ru1C 0.0409(4) 0.0299(3) 0.0325(3) 0.0097(3) 0.0060(3) 0.0082(3)
P1C 0.0417(12) 0.0394(11) 0.0340(10) 0.0113(9) 0.0109(9) 0.0058(9)
O1C 0.108(7) 0.092(6) 0.087(6) 0.040(5) 0.047(5) 0.072(6)
N1C 0.086(6) 0.054(5) 0.054(5) 0.029(4) 0.029(4) 0.033(5)
N2C 0.105(7) 0.043(4) 0.033(4) 0.010(3) 0.010(4) 0.028(5)
N3C 0.049(4) 0.040(4) 0.051(4) 0.022(3) 0.001(3) 0.010(3)
N4C 0.037(4) 0.031(3) 0.046(4) 0.008(3) 0.002(3) 0.009(3)
C1C 0.066(6) 0.037(4) 0.041(5) 0.018(4) 0.018(4) 0.026(4)
C2C 0.130(12) 0.102(10) 0.083(9) 0.072(8) 0.050(9) 0.065(10)
C3C 0.139(13) 0.105(11) 0.030(5) 0.029(6) 0.019(6) 0.050(10)
C4C 0.098(9) 0.077(8) 0.083(8) 0.044(7) 0.045(7) 0.017(7)
C5C 0.102(9) 0.052(6) 0.040(5) 0.001(5) -0.014(6) 0.023(6)
C6C 0.066(6) 0.038(5) 0.051(6) 0.013(4) -0.014(5) -0.001(4)
C7C 0.045(5) 0.046(5) 0.077(7) 0.027(5) 0.007(5) 0.006(4)
C8C 0.045(5) 0.035(4) 0.057(5) 0.012(4) 0.014(4) 0.011(4)
C9C 0.043(5) 0.061(6) 0.070(7) 0.007(5) 0.003(5) 0.018(5)
C10C 0.092(9) 0.042(6) 0.096(9) 0.006(6) 0.006(7) 0.031(6)
C11C 0.067(7) 0.044(5) 0.068(7) 0.010(5) 0.007(5) 0.021(5)
C12C 0.053(6) 0.034(4) 0.066(6) 0.017(4) 0.018(5) 0.003(4)
C13C 0.041(5) 0.055(6) 0.059(6) 0.024(5) -0.003(4) 0.001(4)
C14C 0.067(4) 0.148(6) 0.150(6) 0.091(5) 0.028(4) 0.029(4)
C15C 0.067(4) 0.148(6) 0.150(6) 0.091(5) 0.028(4) 0.029(4)
C16C 0.067(4) 0.148(6) 0.150(6) 0.091(5) 0.028(4) 0.029(4)
C17C 0.067(4) 0.148(6) 0.150(6) 0.091(5) 0.028(4) 0.029(4)
C18C 0.067(4) 0.148(6) 0.150(6) 0.091(5) 0.028(4) 0.029(4)
C19C 0.085(8) 0.039(5) 0.051(5) 0.016(4) 0.039(5) 0.013(5)
C20C 0.067(4) 0.148(6) 0.150(6) 0.091(5) 0.028(4) 0.029(4)
C21C 0.160(16) 0.046(7) 0.064(8) -0.004(6) 0.013(9) -0.010(8)
C22C 0.110(12) 0.062(8) 0.086(10) 0.009(7) 0.038(9) 0.027(8)
C23C 0.100(10) 0.053(7) 0.101(10) 0.010(7) 0.044(9) 0.015(7)
C24C 0.105(9) 0.064(7) 0.065(7) 0.029(6) 0.043(7) 0.037(7)
C25C 0.047(5) 0.047(5) 0.051(5) 0.011(4) 0.017(4) 0.007(4)
C26C 0.047(6) 0.050(5) 0.081(7) 0.031(5) 0.000(5) 0.008(4)
C27C 0.081(9) 0.052(6) 0.108(11) 0.037(7) 0.002(8) 0.005(6)
C28C 0.068(8) 0.091(10) 0.116(11) 0.069(9) 0.037(8) 0.018(7)
C29C 0.144(14) 0.101(11) 0.113(11) 0.063(10) 0.095(11) 0.035(10)
C30C 0.169(14) 0.051(6) 0.082(8) 0.025(6) 0.079(10) 0.023(8)
C31C 0.076(7) 0.045(5) 0.043(5) 0.022(4) 0.021(5) 0.026(5)
Ru1B 0.0422(4) 0.0306(3) 0.0290(3) 0.0112(2) 0.0134(3) 0.0124(3)
P1B 0.0409(11) 0.0345(10) 0.0301(10) 0.0106(8) 0.0106(8) 0.0112(9)
O1B 0.082(6) 0.066(5) 0.111(7) 0.037(5) 0.019(5) 0.049(5)
N1B 0.067(5) 0.031(4) 0.043(4) 0.000(3) 0.004(4) 0.006(3)
N2B 0.095(7) 0.050(5) 0.030(4) 0.006(3) 0.011(4) 0.022(4)
N3B 0.065(5) 0.034(3) 0.037(4) 0.016(3) 0.026(3) 0.020(3)
N4B 0.049(4) 0.036(3) 0.036(3) 0.017(3) 0.020(3) 0.013(3)
C1B 0.057(5) 0.038(4) 0.036(4) 0.004(3) 0.009(4) 0.025(4)
C2B 0.088(9) 0.064(7) 0.049(6) 0.003(5) -0.002(6) 0.020(6)
C3B 0.109(10) 0.069(8) 0.045(6) 0.002(6) 0.000(6) 0.029(7)
C4B 0.059(7) 0.049(6) 0.082(8) 0.012(6) 0.005(6) -0.003(5)
C5B 0.104(9) 0.049(5) 0.036(5) 0.023(4) 0.025(5) 0.024(5)
C6B 0.110(9) 0.047(5) 0.057(6) 0.032(5) 0.055(6) 0.039(6)
C7B 0.060(6) 0.047(5) 0.069(6) 0.032(5) 0.039(5) 0.021(4)
C8B 0.060(6) 0.041(5) 0.042(5) 0.016(4) 0.026(4) 0.014(4)
C9B 0.062(6) 0.054(5) 0.061(6) 0.021(5) 0.038(5) 0.027(5)
C10B 0.071(7) 0.056(6) 0.060(6) 0.021(5) 0.023(5) 0.035(5)
C11B 0.074(7) 0.044(5) 0.059(6) 0.028(4) 0.024(5) 0.025(5)
C12B 0.061(6) 0.032(4) 0.048(5) 0.014(4) 0.016(4) 0.019(4)
C13B 0.064(6) 0.048(5) 0.041(5) 0.011(4) 0.025(4) 0.020(4)
C14B 0.055(6) 0.090(8) 0.058(6) 0.008(6) 0.026(5) 0.020(6)
C15B 0.083(9) 0.140(13) 0.072(9) 0.014(9) 0.045(8) 0.026(9)
C16B 0.094(11) 0.163(15) 0.080(9) 0.024(10) 0.049(9) 0.078(11)
C17B 0.122(12) 0.102(10) 0.055(7) 0.004(7) 0.042(8) 0.055(9)
C18B 0.093(9) 0.082(8) 0.057(7) 0.008(6) 0.031(6) 0.033(7)
C19B 0.061(6) 0.031(4) 0.032(4) 0.012(3) 0.004(4) 0.003(4)
C20B 0.064(7) 0.062(6) 0.084(8) 0.037(6) 0.024(6) 0.015(5)
C21B 0.163(16) 0.079(9) 0.119(12) 0.072(9) 0.072(12) 0.050(10)
C22B 0.097(9) 0.078(8) 0.090(9) 0.053(7) 0.031(7) 0.051(7)
C23B 0.078(7) 0.050(6) 0.076(7) 0.026(5) 0.009(6) 0.027(5)
C24B 0.059(6) 0.054(6) 0.054(6) 0.018(5) 0.005(5) 0.018(5)
C25B 0.042(5) 0.044(5) 0.050(5) 0.021(4) 0.009(4) 0.012(4)
C26B 0.078(7) 0.040(5) 0.064(6) 0.024(4) 0.036(5) 0.022(5)
C27B 0.089(6) 0.041(4) 0.158(9) 0.019(4) 0.044(6) 0.011(4)
C28B 0.089(6) 0.041(4) 0.158(9) 0.019(4) 0.044(6) 0.011(4)
C29B 0.089(6) 0.041(4) 0.158(9) 0.019(4) 0.044(6) 0.011(4)
C30B 0.079(8) 0.047(6) 0.108(10) 0.022(6) -0.019(7) 0.011(6)
C31B 0.060(6) 0.045(5) 0.041(5) 0.009(4) 0.008(4) 0.012(5)

loop_
_atom_type_symbol
_atom_type_description
_atom_type_scat_dispersion_real
_atom_type_scat_dispersion_imag
_atom_type_scat_source
C C 0.0033 0.0016 'International Tables Vol C Tables 4.2.6.8 and 6.1.1.4'
H H 0.0000 0.0000 'International Tables Vol C Tables 4.2.6.8 and 6.1.1.4'
Cl Cl 0.1484 0.1585 'International Tables Vol C Tables 4.2.6.8 and 6.1.1.4'
N N 0.0061 0.0033 'International Tables Vol C Tables 4.2.6.8 and 6.1.1.4'
O O 0.0106 0.0060 'International Tables Vol C Tables 4.2.6.8 and 6.1.1.4'
P P 0.1023 0.0942 'International Tables Vol C Tables 4.2.6.8 and 6.1.1.4'
Ru Ru -1.2594 0.8363 'International Tables Vol C Tables 4.2.6.8 and 6.1.1.4'

loop_
_geom_angle_atom_site_label_1
_geom_angle_atom_site_label_2
_geom_angle_atom_site_label_3
_geom_angle
_geom_angle_site_symmetry_1
_geom_angle_site_symmetry_3
_geom_angle_publ_flag
P1A Ru1A H 84(2) . . ?
N3A Ru1A H 170(2) . . ?
N3A Ru1A P1A 100.16(17) . . ?
N4A Ru1A H 95(2) . . ?
N4A Ru1A P1A 91.04(18) . . ?
N4A Ru1A N3A 75.1(3) . . ?
C1A Ru1A H 88(2) . . ?
C1A Ru1A P1A 172.1(2) . . ?
C1A Ru1A N3A 87.7(3) . . ?
C1A Ru1A N4A 91.4(3) . . ?
C31A Ru1A H 88(2) . . ?
C31A Ru1A P1A 90.7(3) . . ?
C31A Ru1A N3A 101.5(3) . . ?
C31A Ru1A N4A 176.4(4) . . ?
C31A Ru1A C1A 87.3(4) . . ?
C13A P1A Ru1A 116.0(3) . . ?
C13A P1A C19A 101.0(4) . . ?
C19A P1A Ru1A 117.8(3) . . ?
C25A P1A Ru1A 115.2(3) . . ?
C25A P1A C13A 101.7(4) . . ?
C25A P1A C19A 102.7(4) . . ?
C1A N1A C2A 109.3(8) . . ?
C1A N1A C4A 127.3(7) . . ?
C2A N1A C4A 123.3(8) . . ?
C1A N2A C3A 114.0(8) . . ?
C1A N2A C5A 124.0(7) . . ?
C3A N2A C5A 121.9(7) . . ?
Ru1A N3A H3A 107.3 . . ?
C6A N3A Ru1A 118.2(5) . . ?
C6A N3A H3A 107.3 . . ?
C7A N3A Ru1A 106.2(5) . . ?
C7A N3A H3A 107.3 . . ?
C7A N3A C6A 110.1(7) . . ?
C8A N4A Ru1A 116.2(6) . . ?
C8A N4A C12A 117.6(8) . . ?
C12A N4A Ru1A 126.2(7) . . ?
N1A C1A Ru1A 130.0(6) . . ?
N2A C1A Ru1A 125.9(6) . . ?
N2A C1A N1A 103.8(7) . . ?
N1A C2A H2A 126.3 . . ?
C3A C2A N1A 107.5(8) . . ?
C3A C2A H2A 126.3 . . ?
N2A C3A H3AA 127.3 . . ?
C2A C3A N2A 105.4(8) . . ?
C2A C3A H3AA 127.3 . . ?
N1A C4A H4AA 109.5 . . ?
N1A C4A H4AB 109.5 . . ?
N1A C4A H4AC 109.5 . . ?
H4AA C4A H4AB 109.5 . . ?
H4AA C4A H4AC 109.5 . . ?
H4AB C4A H4AC 109.5 . . ?
N2A C5A H5AA 109.3 . . ?
N2A C5A H5AB 109.3 . . ?
N2A C5A C6A 111.7(7) . . ?
H5AA C5A H5AB 107.9 . . ?
C6A C5A H5AA 109.3 . . ?
C6A C5A H5AB 109.3 . . ?
N3A C6A C5A 111.4(7) . . ?
N3A C6A H6AA 109.3 . . ?
N3A C6A H6AB 109.3 . . ?
C5A C6A H6AA 109.3 . . ?
C5A C6A H6AB 109.3 . . ?
H6AA C6A H6AB 108.0 . . ?
N3A C7A H7AA 110.1 . . ?
N3A C7A H7AB 110.1 . . ?
N3A C7A C8A 107.9(7) . . ?
H7AA C7A H7AB 108.4 . . ?
C8A C7A H7AA 110.1 . . ?
C8A C7A H7AB 110.1 . . ?
N4A C8A C7A 115.8(8) . . ?
N4A C8A C9A 122.1(9) . . ?
C9A C8A C7A 122.0(9) . . ?
C8A C9A H9A 122.0 . . ?
C10A C9A C8A 116.1(9) . . ?
C10A C9A H9A 122.0 . . ?
C9A C10A H10A 118.7 . . ?
C9A C10A C11A 122.6(9) . . ?
C11A C10A H10A 118.7 . . ?
C10A C11A H11A 121.7 . . ?
C10A C11A C12A 116.7(11) . . ?
C12A C11A H11A 121.7 . . ?
N4A C12A C11A 121.3(11) . . ?
N4A C12A H12A 119.4 . . ?
C11A C12A H12A 119.4 . . ?
C14A C13A P1A 123.5(6) . . ?
C14A C13A C18A 116.3(8) . . ?
C18A C13A P1A 120.2(6) . . ?
C13A C14A H14A 118.3 . . ?
C15A C14A C13A 123.4(8) . . ?
C15A C14A H14A 118.3 . . ?
C14A C15A H15A 119.9 . . ?
C14A C15A C16A 120.2(9) . . ?
C16A C15A H15A 119.9 . . ?
C15A C16A H16A 120.7 . . ?
C17A C16A C15A 118.5(9) . . ?
C17A C16A H16A 120.7 . . ?
C16A C17A H17A 119.4 . . ?
C18A C17A C16A 121.2(10) . . ?
C18A C17A H17A 119.4 . . ?
C13A C18A H18A 120.0 . . ?
C17A C18A C13A 120.1(9) . . ?
C17A C18A H18A 120.0 . . ?
C20A C19A P1A 119.0(7) . . ?
C20A C19A C24A 118.1(8) . . ?
C24A C19A P1A 122.9(7) . . ?
C19A C20A H20A 118.9 . . ?
C19A C20A C21A 122.2(9) . . ?
C21A C20A H20A 118.9 . . ?
C20A C21A H21A 119.9 . . ?
C22A C21A C20A 120.2(11) . . ?
C22A C21A H21A 119.9 . . ?
C21A C22A H22A 121.2 . . ?
C23A C22A C21A 117.6(10) . . ?
C23A C22A H22A 121.2 . . ?
C22A C23A H23A 118.9 . . ?
C22A C23A C24A 122.1(11) . . ?
C24A C23A H23A 118.9 . . ?
C19A C24A C23A 119.7(10) . . ?
C19A C24A H24A 120.1 . . ?
C23A C24A H24A 120.1 . . ?
C26A C25A P1A 119.7(7) . . ?
C30A C25A P1A 122.2(7) . . ?
C30A C25A C26A 118.0(9) . . ?
C25A C26A H26A 119.7 . . ?
C27A C26A C25A 120.7(12) . . ?
C27A C26A H26A 119.7 . . ?
C26A C27A H27A 119.6 . . ?
C28A C27A C26A 120.7(13) . . ?
C28A C27A H27A 119.6 . . ?
C27A C28A H28A 119.5 . . ?
C27A C28A C29A 121.0(12) . . ?
C29A C28A H28A 119.5 . . ?
C28A C29A H29A 120.0 . . ?
C28A C29A C30A 120.0(12) . . ?
C30A C29A H29A 120.0 . . ?
C25A C30A C29A 119.3(11) . . ?
C25A C30A H30A 120.3 . . ?
C29A C30A H30A 120.3 . . ?
O1A C31A Ru1A 178.9(10) . . ?
P1D Ru1D HA 86(3) . . ?
N3D Ru1D HA 171(3) . . ?
N3D Ru1D P1D 99.66(19) . . ?
N4D Ru1D HA 98(3) . . ?
N4D Ru1D P1D 90.58(18) . . ?
N4D Ru1D N3D 75.1(3) . . ?
C1D Ru1D HA 86(3) . . ?
C1D Ru1D P1D 171.7(2) . . ?
C1D Ru1D N3D 88.6(3) . . ?
C1D Ru1D N4D 90.8(3) . . ?
C31D Ru1D HA 86(3) . . ?
C31D Ru1D P1D 91.9(3) . . ?
C31D Ru1D N3D 101.4(4) . . ?
C31D Ru1D N4D 176.0(4) . . ?
C31D Ru1D C1D 87.2(3) . . ?
C13D P1D Ru1D 117.8(3) . . ?
C13D P1D C19D 102.4(4) . . ?
C13D P1D C25D 101.9(4) . . ?
C19D P1D Ru1D 117.6(3) . . ?
C19D P1D C25D 99.8(4) . . ?
C25D P1D Ru1D 114.7(3) . . ?
C1D N1D C2D 110.1(8) . . ?
C1D N1D C4D 127.4(7) . . ?
C2D N1D C4D 122.5(8) . . ?
C1D N2D C3D 111.8(8) . . ?
C1D N2D C5D 125.3(7) . . ?
C3D N2D C5D 122.8(7) . . ?
Ru1D N3D H3D 108.1 . . ?
C6D N3D Ru1D 116.3(5) . . ?
C6D N3D H3D 108.1 . . ?
C7D N3D Ru1D 106.3(5) . . ?
C7D N3D H3D 108.1 . . ?
C7D N3D C6D 109.6(7) . . ?
C8D N4D Ru1D 115.3(6) . . ?
C12D N4D Ru1D 125.4(7) . . ?
C12D N4D C8D 119.2(8) . . ?
N1D C1D Ru1D 131.2(6) . . ?
N2D C1D Ru1D 124.4(6) . . ?
N2D C1D N1D 104.3(7) . . ?
N1D C2D H2D 126.6 . . ?
C3D C2D N1D 106.7(8) . . ?
C3D C2D H2D 126.6 . . ?
N2D C3D H3DA 126.5 . . ?
C2D C3D N2D 107.0(8) . . ?
C2D C3D H3DA 126.5 . . ?
N1D C4D H4DA 109.5 . . ?
N1D C4D H4DB 109.5 . . ?
N1D C4D H4DC 109.5 . . ?
H4DA C4D H4DB 109.5 . . ?
H4DA C4D H4DC 109.5 . . ?
H4DB C4D H4DC 109.5 . . ?
N2D C5D H5DA 109.4 . . ?
N2D C5D H5DB 109.4 . . ?
N2D C5D C6D 111.1(7) . . ?
H5DA C5D H5DB 108.0 . . ?
C6D C5D H5DA 109.4 . . ?
C6D C5D H5DB 109.4 . . ?
N3D C6D H6DA 109.2 . . ?
N3D C6D H6DB 109.2 . . ?
C5D C6D N3D 112.1(7) . . ?
C5D C6D H6DA 109.2 . . ?
C5D C6D H6DB 109.2 . . ?
H6DA C6D H6DB 107.9 . . ?
N3D C7D H7DA 109.9 . . ?
N3D C7D H7DB 109.9 . . ?
N3D C7D C8D 109.0(7) . . ?
H7DA C7D H7DB 108.3 . . ?
C8D C7D H7DA 109.9 . . ?
C8D C7D H7DB 109.9 . . ?
N4D C8D C7D 116.5(8) . . ?
N4D C8D C9D 121.0(10) . . ?
C9D C8D C7D 122.4(10) . . ?
C8D C9D H9D 123.0 . . ?
C10D C9D C8D 113.9(12) . . ?
C10D C9D H9D 123.0 . . ?
C9D C10D H10D 114.4 . . ?
C9D C10D C11D 131.3(12) . . ?
C11D C10D H10D 114.4 . . ?
C10D C11D H11D 125.4 . . ?
C12D C11D C10D 109.2(10) . . ?
C12D C11D H11D 125.4 . . ?
N4D C12D C11D 124.2(10) . . ?
N4D C12D H12D 117.9 . . ?
C11D C12D H12D 117.9 . . ?
C14D C13D P1D 118.3(6) . . ?
C14D C13D C18D 118.7(8) . . ?
C18D C13D P1D 123.0(7) . . ?
C13D C14D H14D 119.9 . . ?
C13D C14D C15D 120.2(9) . . ?
C15D C14D H14D 119.9 . . ?
C14D C15D H15D 120.7 . . ?
C16D C15D C14D 118.6(10) . . ?
C16D C15D H15D 120.7 . . ?
C15D C16D H16D 119.4 . . ?
C17D C16D C15D 121.1(10) . . ?
C17D C16D H16D 119.4 . . ?
C16D C17D H17D 119.5 . . ?
C16D C17D C18D 121.1(11) . . ?
C18D C17D H17D 119.5 . . ?
C13D C18D H18D 119.9 . . ?
C17D C18D C13D 120.1(10) . . ?
C17D C18D H18D 119.9 . . ?
C20D C19D P1D 122.8(8) . . ?
C20D C19D C24D 117.8(9) . . ?
C24D C19D P1D 119.4(7) . . ?
C19D C20D H20D 119.1 . . ?
C21D C20D C19D 121.7(11) . . ?
C21D C20D H20D 119.1 . . ?
C20D C21D H21D 119.4 . . ?
C22D C21D C20D 121.3(12) . . ?
C22D C21D H21D 119.4 . . ?
C21D C22D H22D 120.3 . . ?
C21D C22D C23D 119.4(11) . . ?
C23D C22D H22D 120.3 . . ?
C22D C23D H23D 118.9 . . ?
C22D C23D C24D 122.2(11) . . ?
C24D C23D H23D 118.9 . . ?
C19D C24D H24D 121.2 . . ?
C23D C24D C19D 117.5(10) . . ?
C23D C24D H24D 121.2 . . ?
C26D C25D P1D 118.7(7) . . ?
C30D C25D P1D 123.4(8) . . ?
C30D C25D C26D 117.8(9) . . ?
C25D C26D H26D 120.8 . . ?
C25D C26D C27D 118.5(12) . . ?
C27D C26D H26D 120.8 . . ?
C26D C27D H27D 119.6 . . ?
C28D C27D C26D 120.8(16) . . ?
C28D C27D H27D 119.6 . . ?
C27D C28D H28D 119.5 . . ?
C27D C28D C29D 121.0(14) . . ?
C29D C28D H28D 119.5 . . ?
C28D C29D H29D 119.8 . . ?
C28D C29D C30D 120.3(15) . . ?
C30D C29D H29D 119.8 . . ?
C25D C30D C29D 121.4(13) . . ?
C25D C30D H30D 119.3 . . ?
C29D C30D H30D 119.3 . . ?
O1D C31D Ru1D 177.3(9) . . ?
P1C Ru1C HB 78(3) . . ?
N3C Ru1C HB 171(3) . . ?
N3C Ru1C P1C 101.7(2) . . ?
N4C Ru1C HB 95(3) . . ?
N4C Ru1C P1C 94.0(2) . . ?
N4C Ru1C N3C 75.5(3) . . ?
C1C Ru1C HB 91(3) . . ?
C1C Ru1C P1C 169.1(3) . . ?
C1C Ru1C N3C 89.2(3) . . ?
C1C Ru1C N4C 89.0(3) . . ?
C31C Ru1C HB 86(3) . . ?
C31C Ru1C P1C 89.2(3) . . ?
C31C Ru1C N3C 103.0(4) . . ?
C31C Ru1C N4C 176.7(3) . . ?
C31C Ru1C C1C 88.0(4) . . ?
C13C P1C Ru1C 110.4(4) . . ?
C13C P1C C19C 103.4(5) . . ?
C19C P1C Ru1C 116.5(3) . . ?
C25C P1C Ru1C 124.2(3) . . ?
C25C P1C C13C 99.0(4) . . ?
C25C P1C C19C 100.2(4) . . ?
C1C N1C C2C 111.7(10) . . ?
C1C N1C C4C 125.8(8) . . ?
C2C N1C C4C 122.4(10) . . ?
C1C N2C C3C 110.7(10) . . ?
C1C N2C C5C 124.2(8) . . ?
C3C N2C C5C 125.1(10) . . ?
Ru1C N3C H3C 107.5 . . ?
C6C N3C Ru1C 118.0(6) . . ?
C6C N3C H3C 107.5 . . ?
C6C N3C C7C 109.5(8) . . ?
C7C N3C Ru1C 106.3(5) . . ?
C7C N3C H3C 107.5 . . ?
C8C N4C Ru1C 117.6(5) . . ?
C12C N4C Ru1C 125.5(6) . . ?
C12C N4C C8C 116.6(7) . . ?
N1C C1C Ru1C 132.7(7) . . ?
N1C C1C N2C 104.0(8) . . ?
N2C C1C Ru1C 122.9(7) . . ?
N1C C2C H2C 126.9 . . ?
C3C C2C N1C 106.3(10) . . ?
C3C C2C H2C 126.9 . . ?
N2C C3C H3CA 126.3 . . ?
C2C C3C N2C 107.4(11) . . ?
C2C C3C H3CA 126.3 . . ?
N1C C4C H4CA 109.5 . . ?
N1C C4C H4CB 109.5 . . ?
N1C C4C H4CC 109.5 . . ?
H4CA C4C H4CB 109.5 . . ?
H4CA C4C H4CC 109.5 . . ?
H4CB C4C H4CC 109.5 . . ?
N2C C5C H5CA 109.4 . . ?
N2C C5C H5CB 109.4 . . ?
H5CA C5C H5CB 108.0 . . ?
C6C C5C N2C 111.0(9) . . ?
C6C C5C H5CA 109.4 . . ?
C6C C5C H5CB 109.4 . . ?
N3C C6C C5C 112.4(8) . . ?
N3C C6C H6CA 109.1 . . ?
N3C C6C H6CB 109.1 . . ?
C5C C6C H6CA 109.1 . . ?
C5C C6C H6CB 109.1 . . ?
H6CA C6C H6CB 107.9 . . ?
N3C C7C H7CA 109.5 . . ?
N3C C7C H7CB 109.5 . . ?
N3C C7C C8C 110.7(8) . . ?
H7CA C7C H7CB 108.1 . . ?
C8C C7C H7CA 109.5 . . ?
C8C C7C H7CB 109.5 . . ?
N4C C8C C7C 112.7(8) . . ?
C9C C8C N4C 123.5(8) . . ?
C9C C8C C7C 123.7(9) . . ?
C8C C9C H9C 121.4 . . ?
C8C C9C C10C 117.2(10) . . ?
C10C C9C H9C 121.4 . . ?
C9C C10C H10C 119.5 . . ?
C11C C10C C9C 121.0(11) . . ?
C11C C10C H10C 119.5 . . ?
C10C C11C H11C 120.9 . . ?
C10C C11C C12C 118.2(10) . . ?
C12C C11C H11C 120.9 . . ?
N4C C12C C11C 123.4(9) . . ?
N4C C12C H12C 118.3 . . ?
C11C C12C H12C 118.3 . . ?
C14C C13C P1C 125.8(9) . . ?
C14C C13C C18C 112.5(12) . . ?
C18C C13C P1C 120.2(9) . . ?
C13C C14C H14C 119.1 . . ?
C13C C14C C15C 121.9(14) . . ?
C15C C14C H14C 119.1 . . ?
C14C C15C H15C 118.9 . . ?
C16C C15C C14C 122.3(17) . . ?
C16C C15C H15C 118.9 . . ?
C15C C16C H16C 122.0 . . ?
C15C C16C C17C 115.9(15) . . ?
C17C C16C H16C 122.0 . . ?
C16C C17C H17C 118.9 . . ?
C16C C17C C18C 122.2(15) . . ?
C18C C17C H17C 118.9 . . ?
C13C C18C C17C 122.9(14) . . ?
C13C C18C H18C 118.5 . . ?
C17C C18C H18C 118.5 . . ?
C20C C19C P1C 124.9(11) . . ?
C24C C19C P1C 118.1(9) . . ?
C24C C19C C20C 117.0(12) . . ?
C19C C20C H20C 119.5 . . ?
C19C C20C C21C 120.9(15) . . ?
C21C C20C H20C 119.5 . . ?
C20C C21C H21C 120.0 . . ?
C22C C21C C20C 120.0(14) . . ?
C22C C21C H21C 120.0 . . ?
C21C C22C H22C 119.6 . . ?
C23C C22C C21C 120.9(13) . . ?
C23C C22C H22C 119.6 . . ?
C22C C23C H23C 119.6 . . ?
C22C C23C C24C 120.9(14) . . ?
C24C C23C H23C 119.6 . . ?
C19C C24C C23C 120.4(13) . . ?
C19C C24C H24C 119.8 . . ?
C23C C24C H24C 119.8 . . ?
C26C C25C P1C 119.4(8) . . ?
C30C C25C P1C 122.7(8) . . ?
C30C C25C C26C 117.7(10) . . ?
C25C C26C H26C 119.9 . . ?
C27C C26C C25C 120.3(12) . . ?
C27C C26C H26C 119.9 . . ?
C26C C27C H27C 119.2 . . ?
C28C C27C C26C 121.6(12) . . ?
C28C C27C H27C 119.2 . . ?
C27C C28C H28C 120.6 . . ?
C27C C28C C29C 118.8(11) . . ?
C29C C28C H28C 120.6 . . ?
C28C C29C H29C 119.7 . . ?
C28C C29C C30C 120.6(13) . . ?
C30C C29C H29C 119.7 . . ?
C25C C30C H30C 119.6 . . ?
C29C C30C C25C 120.9(12) . . ?
C29C C30C H30C 119.6 . . ?
O1C C31C Ru1C 176.9(9) . . ?
P1B Ru1B HC 82(3) . . ?
N3B Ru1B HC 168(3) . . ?
N3B Ru1B P1B 100.11(19) . . ?
N4B Ru1B HC 92(3) . . ?
N4B Ru1B P1B 91.17(18) . . ?
N4B Ru1B N3B 75.9(2) . . ?
C1B Ru1B HC 89(3) . . ?
C1B Ru1B P1B 170.8(3) . . ?
C1B Ru1B N3B 89.0(3) . . ?
C1B Ru1B N4B 90.2(3) . . ?
C31B Ru1B HC 87(3) . . ?
C31B Ru1B P1B 90.8(3) . . ?
C31B Ru1B N3B 104.3(4) . . ?
C31B Ru1B N4B 177.9(3) . . ?
C31B Ru1B C1B 87.7(4) . . ?
C13B P1B Ru1B 115.7(3) . . ?
C13B P1B C19B 101.7(4) . . ?
C13B P1B C25B 101.8(4) . . ?
C19B P1B Ru1B 111.3(3) . . ?
C25B P1B Ru1B 120.6(3) . . ?
C25B P1B C19B 103.4(4) . . ?
C1B N1B C2B 112.4(9) . . ?
C1B N1B C4B 126.7(8) . . ?
C2B N1B C4B 120.8(9) . . ?
C1B N2B C3B 111.1(10) . . ?
C1B N2B C5B 123.6(8) . . ?
C3B N2B C5B 125.3(9) . . ?
Ru1B N3B H3B 107.9 . . ?
C6B N3B Ru1B 116.9(6) . . ?
C6B N3B H3B 107.9 . . ?
C7B N3B Ru1B 106.1(5) . . ?
C7B N3B H3B 107.9 . . ?
C7B N3B C6B 109.8(7) . . ?
C8B N4B Ru1B 116.6(5) . . ?
C12B N4B Ru1B 126.0(6) . . ?
C12B N4B C8B 117.4(7) . . ?
N1B C1B Ru1B 132.8(7) . . ?
N1B C1B N2B 103.5(7) . . ?
N2B C1B Ru1B 123.7(7) . . ?
N1B C2B H2B 127.7 . . ?
C3B C2B N1B 104.7(10) . . ?
C3B C2B H2B 127.7 . . ?
N2B C3B H3BA 125.9 . . ?
C2B C3B N2B 108.3(11) . . ?
C2B C3B H3BA 125.9 . . ?
N1B C4B H4BA 109.5 . . ?
N1B C4B H4BB 109.5 . . ?
N1B C4B H4BC 109.5 . . ?
H4BA C4B H4BB 109.5 . . ?
H4BA C4B H4BC 109.5 . . ?
H4BB C4B H4BC 109.5 . . ?
N2B C5B H5BA 109.4 . . ?
N2B C5B H5BB 109.4 . . ?
N2B C5B C6B 111.4(8) . . ?
H5BA C5B H5BB 108.0 . . ?
C6B C5B H5BA 109.4 . . ?
C6B C5B H5BB 109.4 . . ?
N3B C6B C5B 113.0(8) . . ?
N3B C6B H6BA 109.0 . . ?
N3B C6B H6BB 109.0 . . ?
C5B C6B H6BA 109.0 . . ?
C5B C6B H6BB 109.0 . . ?
H6BA C6B H6BB 107.8 . . ?
N3B C7B H7BA 109.4 . . ?
N3B C7B H7BB 109.4 . . ?
N3B C7B C8B 111.2(8) . . ?
H7BA C7B H7BB 108.0 . . ?
C8B C7B H7BA 109.4 . . ?
C8B C7B H7BB 109.4 . . ?
N4B C8B C7B 115.3(8) . . ?
N4B C8B C9B 120.8(8) . . ?
C9B C8B C7B 123.8(8) . . ?
C8B C9B H9B 120.4 . . ?
C10B C9B C8B 119.1(9) . . ?
C10B C9B H9B 120.4 . . ?
C9B C10B H10B 119.8 . . ?
C11B C10B C9B 120.5(9) . . ?
C11B C10B H10B 119.8 . . ?
C10B C11B H11B 120.5 . . ?
C10B C11B C12B 119.0(9) . . ?
C12B C11B H11B 120.5 . . ?
N4B C12B C11B 123.2(9) . . ?
N4B C12B H12B 118.4 . . ?
C11B C12B H12B 118.4 . . ?
C14B C13B P1B 121.6(7) . . ?
C14B C13B C18B 118.4(10) . . ?
C18B C13B P1B 119.8(9) . . ?
C13B C14B H14B 119.2 . . ?
C15B C14B C13B 121.6(12) . . ?
C15B C14B H14B 119.2 . . ?
C14B C15B H15B 120.2 . . ?
C14B C15B C16B 119.5(14) . . ?
C16B C15B H15B 120.2 . . ?
C15B C16B H16B 119.6 . . ?
C17B C16B C15B 120.7(12) . . ?
C17B C16B H16B 119.6 . . ?
C16B C17B H17B 120.0 . . ?
C16B C17B C18B 119.9(13) . . ?
C18B C17B H17B 120.0 . . ?
C13B C18B H18B 120.1 . . ?
C17B C18B C13B 119.8(13) . . ?
C17B C18B H18B 120.1 . . ?
C20B C19B P1B 120.9(8) . . ?
C20B C19B C24B 116.9(9) . . ?
C24B C19B P1B 121.2(7) . . ?
C19B C20B H20B 119.3 . . ?
C19B C20B C21B 121.5(12) . . ?
C21B C20B H20B 119.3 . . ?
C20B C21B H21B 119.9 . . ?
C22B C21B C20B 120.2(12) . . ?
C22B C21B H21B 119.9 . . ?
C21B C22B H22B 120.9 . . ?
C21B C22B C23B 118.2(11) . . ?
C23B C22B H22B 120.9 . . ?
C22B C23B H23B 119.4 . . ?
C24B C23B C22B 121.1(12) . . ?
C24B C23B H23B 119.4 . . ?
C19B C24B H24B 119.1 . . ?
C23B C24B C19B 121.9(11) . . ?
C23B C24B H24B 119.1 . . ?
C26B C25B P1B 116.9(7) . . ?
C30B C25B P1B 125.3(8) . . ?
C30B C25B C26B 117.8(9) . . ?
C25B C26B H26B 118.6 . . ?
C25B C26B C27B 122.8(12) . . ?
C27B C26B H26B 118.6 . . ?
C26B C27B H27B 121.3 . . ?
C28B C27B C26B 117.4(15) . . ?
C28B C27B H27B 121.3 . . ?
C27B C28B H28B 119.3 . . ?
C27B C28B C29B 121.5(13) . . ?
C29B C28B H28B 119.3 . . ?
C28B C29B H29B 119.2 . . ?
C30B C29B C28B 121.5(15) . . ?
C30B C29B H29B 119.2 . . ?
C25B C30B H30B 120.5 . . ?
C29B C30B C25B 119.0(13) . . ?
C29B C30B H30B 120.5 . . ?
O1B C31B Ru1B 176.5(9) . . ?

loop_
_geom_bond_atom_site_label_1
_geom_bond_atom_site_label_2
_geom_bond_distance
_geom_bond_site_symmetry_2
_geom_bond_publ_flag
Ru1A H 1.52(6) . ?
Ru1A P1A 2.3436(19) . ?
Ru1A N3A 2.241(7) . ?
Ru1A N4A 2.154(7) . ?
Ru1A C1A 2.096(8) . ?
Ru1A C31A 1.855(9) . ?
P1A C13A 1.843(8) . ?
P1A C19A 1.856(8) . ?
P1A C25A 1.831(9) . ?
O1A C31A 1.139(11) . ?
N1A C1A 1.376(10) . ?
N1A C2A 1.400(11) . ?
N1A C4A 1.444(11) . ?
N2A C1A 1.316(11) . ?
N2A C3A 1.373(11) . ?
N2A C5A 1.475(11) . ?
N3A H3A 0.9800 . ?
N3A C6A 1.483(10) . ?
N3A C7A 1.477(11) . ?
N4A C8A 1.338(12) . ?
N4A C12A 1.346(12) . ?
C2A H2A 0.9300 . ?
C2A C3A 1.333(14) . ?
C3A H3AA 0.9300 . ?
C4A H4AA 0.9600 . ?
C4A H4AB 0.9600 . ?
C4A H4AC 0.9600 . ?
C5A H5AA 0.9700 . ?
C5A H5AB 0.9700 . ?
C5A C6A 1.500(13) . ?
C6A H6AA 0.9700 . ?
C6A H6AB 0.9700 . ?
C7A H7AA 0.9700 . ?
C7A H7AB 0.9700 . ?
C7A C8A 1.519(14) . ?
C8A C9A 1.370(12) . ?
C9A H9A 0.9300 . ?
C9A C10A 1.310(13) . ?
C10A H10A 0.9300 . ?
C10A C11A 1.335(16) . ?
C11A H11A 0.9300 . ?
C11A C12A 1.361(15) . ?
C12A H12A 0.9300 . ?
C13A C14A 1.394(12) . ?
C13A C18A 1.406(11) . ?
C14A H14A 0.9300 . ?
C14A C15A 1.295(14) . ?
C15A H15A 0.9300 . ?
C15A C16A 1.394(15) . ?
C16A H16A 0.9300 . ?
C16A C17A 1.366(16) . ?
C17A H17A 0.9300 . ?
C17A C18A 1.349(14) . ?
C18A H18A 0.9300 . ?
C19A C20A 1.355(13) . ?
C19A C24A 1.372(12) . ?
C20A H20A 0.9300 . ?
C20A C21A 1.386(13) . ?
C21A H21A 0.9300 . ?
C21A C22A 1.371(16) . ?
C22A H22A 0.9300 . ?
C22A C23A 1.365(17) . ?
C23A H23A 0.9300 . ?
C23A C24A 1.393(14) . ?
C24A H24A 0.9300 . ?
C25A C26A 1.390(14) . ?
C25A C30A 1.383(13) . ?
C26A H26A 0.9300 . ?
C26A C27A 1.374(16) . ?
C27A H27A 0.9300 . ?
C27A C28A 1.322(19) . ?
C28A H28A 0.9300 . ?
C28A C29A 1.359(19) . ?
C29A H29A 0.9300 . ?
C29A C30A 1.402(14) . ?
C30A H30A 0.9300 . ?
Ru1D HA 1.51(7) . ?
Ru1D P1D 2.348(2) . ?
Ru1D N3D 2.253(7) . ?
Ru1D N4D 2.166(7) . ?
Ru1D C1D 2.092(8) . ?
Ru1D C31D 1.825(10) . ?
P1D C13D 1.829(9) . ?
P1D C19D 1.839(8) . ?
P1D C25D 1.839(9) . ?
O1D C31D 1.144(11) . ?
N1D C1D 1.367(10) . ?
N1D C2D 1.382(11) . ?
N1D C4D 1.459(12) . ?
N2D C1D 1.337(10) . ?
N2D C3D 1.365(11) . ?
N2D C5D 1.438(11) . ?
N3D H3D 0.9800 . ?
N3D C6D 1.498(10) . ?
N3D C7D 1.447(11) . ?
N4D C8D 1.333(12) . ?
N4D C12D 1.325(11) . ?
C2D H2D 0.9300 . ?
C2D C3D 1.336(15) . ?
C3D H3DA 0.9300 . ?
C4D H4DA 0.9600 . ?
C4D H4DB 0.9600 . ?
C4D H4DC 0.9600 . ?
C5D H5DA 0.9700 . ?
C5D H5DB 0.9700 . ?
C5D C6D 1.496(13) . ?
C6D H6DA 0.9700 . ?
C6D H6DB 0.9700 . ?
C7D H7DA 0.9700 . ?
C7D H7DB 0.9700 . ?
C7D C8D 1.502(14) . ?
C8D C9D 1.396(14) . ?
C9D H9D 0.9300 . ?
C9D C10D 1.235(16) . ?
C10D H10D 0.9300 . ?
C10D C11D 1.400(16) . ?
C11D H11D 0.9300 . ?
C11D C12D 1.368(14) . ?
C12D H12D 0.9300 . ?
C13D C14D 1.385(13) . ?
C13D C18D 1.397(12) . ?
C14D H14D 0.9300 . ?
C14D C15D 1.401(13) . ?
C15D H15D 0.9300 . ?
C15D C16D 1.397(16) . ?
C16D H16D 0.9300 . ?
C16D C17D 1.328(17) . ?
C17D H17D 0.9300 . ?
C17D C18D 1.381(15) . ?
C18D H18D 0.9300 . ?
C19D C20D 1.366(13) . ?
C19D C24D 1.418(13) . ?
C20D H20D 0.9300 . ?
C20D C21D 1.362(15) . ?
C21D H21D 0.9300 . ?
C21D C22D 1.331(18) . ?
C22D H22D 0.9300 . ?
C22D C23D 1.348(18) . ?
C23D H23D 0.9300 . ?
C23D C24D 1.397(14) . ?
C24D H24D 0.9300 . ?
C25D C26D 1.384(14) . ?
C25D C30D 1.361(14) . ?
C26D H26D 0.9300 . ?
C26D C27D 1.432(17) . ?
C27D H27D 0.9300 . ?
C27D C28D 1.29(2) . ?
C28D H28D 0.9300 . ?
C28D C29D 1.35(2) . ?
C29D H29D 0.9300 . ?
C29D C30D 1.361(17) . ?
C30D H30D 0.9300 . ?
Ru1C HB 1.51(7) . ?
Ru1C P1C 2.355(2) . ?
Ru1C N3C 2.228(7) . ?
Ru1C N4C 2.148(7) . ?
Ru1C C1C 2.086(8) . ?
Ru1C C31C 1.830(10) . ?
P1C C13C 1.831(10) . ?
P1C C19C 1.832(10) . ?
P1C C25C 1.829(9) . ?
O1C C31C 1.170(11) . ?
N1C C1C 1.338(12) . ?
N1C C2C 1.388(15) . ?
N1C C4C 1.481(15) . ?
N2C C1C 1.353(11) . ?
N2C C3C 1.386(14) . ?
N2C C5C 1.491(15) . ?
N3C H3C 0.9800 . ?
N3C C6C 1.476(11) . ?
N3C C7C 1.476(13) . ?
N4C C8C 1.369(11) . ?
N4C C12C 1.359(10) . ?
C2C H2C 0.9300 . ?
C2C C3C 1.318(19) . ?
C3C H3CA 0.9300 . ?
C4C H4CA 0.9600 . ?
C4C H4CB 0.9600 . ?
C4C H4CC 0.9600 . ?
C5C H5CA 0.9700 . ?
C5C H5CB 0.9700 . ?
C5C C6C 1.477(17) . ?
C6C H6CA 0.9700 . ?
C6C H6CB 0.9700 . ?
C7C H7CA 0.9700 . ?
C7C H7CB 0.9700 . ?
C7C C8C 1.502(12) . ?
C8C C9C 1.356(13) . ?
C9C H9C 0.9300 . ?
C9C C10C 1.413(16) . ?
C10C H10C 0.9300 . ?
C10C C11C 1.350(17) . ?
C11C H11C 0.9300 . ?
C11C C12C 1.374(14) . ?
C12C H12C 0.9300 . ?
C13C C14C 1.334(17) . ?
C13C C18C 1.349(17) . ?
C14C H14C 0.9300 . ?
C14C C15C 1.42(2) . ?
C15C H15C 0.9300 . ?
C15C C16C 1.275(19) . ?
C16C H16C 0.9300 . ?
C16C C17C 1.29(2) . ?
C17C H17C 0.9300 . ?
C17C C18C 1.391(19) . ?
C18C H18C 0.9300 . ?
C19C C20C 1.397(19) . ?
C19C C24C 1.390(16) . ?
C20C H20C 0.9300 . ?
C20C C21C 1.40(2) . ?
C21C H21C 0.9300 . ?
C21C C22C 1.36(2) . ?
C22C H22C 0.9300 . ?
C22C C23C 1.329(19) . ?
C23C H23C 0.9300 . ?
C23C C24C 1.408(16) . ?
C24C H24C 0.9300 . ?
C25C C26C 1.390(13) . ?
C25C C30C 1.389(15) . ?
C26C H26C 0.9300 . ?
C26C C27C 1.386(16) . ?
C27C H27C 0.9300 . ?
C27C C28C 1.356(19) . ?
C28C H28C 0.9300 . ?
C28C C29C 1.38(2) . ?
C29C H29C 0.9300 . ?
C29C C30C 1.384(16) . ?
C30C H30C 0.9300 . ?
Ru1B HC 1.71(8) . ?
Ru1B P1B 2.347(2) . ?
Ru1B N3B 2.259(7) . ?
Ru1B N4B 2.153(7) . ?
Ru1B C1B 2.093(8) . ?
Ru1B C31B 1.860(11) . ?
P1B C13B 1.826(9) . ?
P1B C19B 1.842(9) . ?
P1B C25B 1.834(9) . ?
O1B C31B 1.128(12) . ?
N1B C1B 1.332(11) . ?
N1B C2B 1.390(13) . ?
N1B C4B 1.458(14) . ?
N2B C1B 1.354(11) . ?
N2B C3B 1.357(14) . ?
N2B C5B 1.475(13) . ?
N3B H3B 0.9800 . ?
N3B C6B 1.474(11) . ?
N3B C7B 1.471(12) . ?
N4B C8B 1.356(11) . ?
N4B C12B 1.354(10) . ?
C2B H2B 0.9300 . ?
C2B C3B 1.330(18) . ?
C3B H3BA 0.9300 . ?
C4B H4BA 0.9600 . ?
C4B H4BB 0.9600 . ?
C4B H4BC 0.9600 . ?
C5B H5BA 0.9700 . ?
C5B H5BB 0.9700 . ?
C5B C6B 1.482(15) . ?
C6B H6BA 0.9700 . ?
C6B H6BB 0.9700 . ?
C7B H7BA 0.9700 . ?
C7B H7BB 0.9700 . ?
C7B C8B 1.497(12) . ?
C8B C9B 1.394(13) . ?
C9B H9B 0.9300 . ?
C9B C10B 1.362(14) . ?
C10B H10B 0.9300 . ?
C10B C11B 1.342(14) . ?
C11B H11B 0.9300 . ?
C11B C12B 1.360(13) . ?
C12B H12B 0.9300 . ?
C13B C14B 1.361(14) . ?
C13B C18B 1.404(14) . ?
C14B H14B 0.9300 . ?
C14B C15B 1.359(16) . ?
C15B H15B 0.9300 . ?
C15B C16B 1.37(2) . ?
C16B H16B 0.9300 . ?
C16B C17B 1.35(2) . ?
C17B H17B 0.9300 . ?
C17B C18B 1.377(17) . ?
C18B H18B 0.9300 . ?
C19B C20B 1.347(13) . ?
C19B C24B 1.392(14) . ?
C20B H20B 0.9300 . ?
C20B C21B 1.402(17) . ?
C21B H21B 0.9300 . ?
C21B C22B 1.358(19) . ?
C22B H22B 0.9300 . ?
C22B C23B 1.371(17) . ?
C23B H23B 0.9300 . ?
C23B C24B 1.347(14) . ?
C24B H24B 0.9300 . ?
C25B C26B 1.389(12) . ?
C25B C30B 1.387(14) . ?
C26B H26B 0.9300 . ?
C26B C27B 1.407(15) . ?
C27B H27B 0.9300 . ?
C27B C28B 1.30(2) . ?
C28B H28B 0.9300 . ?
C28B C29B 1.41(2) . ?
C29B H29B 0.9300 . ?
C29B C30B 1.348(16) . ?
C30B H30B 0.9300 . ?

loop_
_geom_torsion_atom_site_label_1
_geom_torsion_atom_site_label_2
_geom_torsion_atom_site_label_3
_geom_torsion_atom_site_label_4
_geom_torsion
_geom_torsion_site_symmetry_1
_geom_torsion_site_symmetry_2
_geom_torsion_site_symmetry_3
_geom_torsion_site_symmetry_4
_geom_torsion_publ_flag
Ru1A P1A C13A C14A -13.8(8) . . . . ?
Ru1A P1A C13A C18A 166.8(7) . . . . ?
Ru1A P1A C19A C20A 13.0(8) . . . . ?
Ru1A P1A C19A C24A -166.6(7) . . . . ?
Ru1A P1A C25A C26A -78.2(8) . . . . ?
Ru1A P1A C25A C30A 97.5(7) . . . . ?
Ru1A N3A C6A C5A 46.8(9) . . . . ?
Ru1A N3A C7A C8A 45.9(8) . . . . ?
Ru1A N4A C8A C7A 4.7(10) . . . . ?
Ru1A N4A C8A C9A -177.5(7) . . . . ?
Ru1A N4A C12A C11A 177.0(7) . . . . ?
P1A C13A C14A C15A -176.6(8) . . . . ?
P1A C13A C18A C17A 178.0(9) . . . . ?
P1A C19A C20A C21A 179.5(8) . . . . ?
P1A C19A C24A C23A -179.7(8) . . . . ?
P1A C25A C26A C27A 180.0(10) . . . . ?
P1A C25A C30A C29A 178.1(7) . . . . ?
N1A C2A C3A N2A -0.6(12) . . . . ?
N2A C5A C6A N3A -76.1(9) . . . . ?
N3A C7A C8A N4A -35.2(10) . . . . ?
N3A C7A C8A C9A 146.9(8) . . . . ?
N4A C8A C9A C10A 9.4(14) . . . . ?
C1A N1A C2A C3A -0.1(12) . . . . ?
C1A N2A C3A C2A 1.1(12) . . . . ?
C1A N2A C5A C6A 49.0(11) . . . . ?
C2A N1A C1A Ru1A 174.9(7) . . . . ?
C2A N1A C1A N2A 0.7(10) . . . . ?
C3A N2A C1A Ru1A -175.7(7) . . . . ?
C3A N2A C1A N1A -1.2(11) . . . . ?
C3A N2A C5A C6A -128.6(9) . . . . ?
C4A N1A C1A Ru1A -3.8(15) . . . . ?
C4A N1A C1A N2A -178.0(10) . . . . ?
C4A N1A C2A C3A 178.7(10) . . . . ?
C5A N2A C1A Ru1A 6.6(12) . . . . ?
C5A N2A C1A N1A -178.8(8) . . . . ?
C5A N2A C3A C2A 178.9(9) . . . . ?
C6A N3A C7A C8A -83.2(8) . . . . ?
C7A N3A C6A C5A 169.0(7) . . . . ?
C7A C8A C9A C10A -172.9(9) . . . . ?
C8A N4A C12A C11A -3.3(13) . . . . ?
C8A C9A C10A C11A -22.2(15) . . . . ?
C9A C10A C11A C12A 21.8(16) . . . . ?
C10A C11A C12A N4A -8.2(15) . . . . ?
C12A N4A C8A C7A -175.0(8) . . . . ?
C12A N4A C8A C9A 2.8(12) . . . . ?
C13A P1A C19A C20A -114.4(7) . . . . ?
C13A P1A C19A C24A 66.0(8) . . . . ?
C13A P1A C25A C26A 48.1(8) . . . . ?
C13A P1A C25A C30A -136.2(7) . . . . ?
C13A C14A C15A C16A 0.5(15) . . . . ?
C14A C13A C18A C17A -1.4(15) . . . . ?
C14A C15A C16A C17A -5.4(16) . . . . ?
C15A C16A C17A C18A 6.8(18) . . . . ?
C16A C17A C18A C13A -3.4(18) . . . . ?
C18A C13A C14A C15A 2.9(14) . . . . ?
C19A P1A C13A C14A 114.8(7) . . . . ?
C19A P1A C13A C18A -64.6(8) . . . . ?
C19A P1A C25A C26A 152.4(8) . . . . ?
C19A P1A C25A C30A -31.9(8) . . . . ?
C19A C20A C21A C22A 0.4(16) . . . . ?
C20A C19A C24A C23A 0.6(15) . . . . ?
C20A C21A C22A C23A 0.3(17) . . . . ?
C21A C22A C23A C24A -0.5(19) . . . . ?
C22A C23A C24A C19A 0.0(18) . . . . ?
C24A C19A C20A C21A -0.9(14) . . . . ?
C25A P1A C13A C14A -139.5(7) . . . . ?
C25A P1A C13A C18A 41.1(8) . . . . ?
C25A P1A C19A C20A 140.7(7) . . . . ?
C25A P1A C19A C24A -38.9(9) . . . . ?
C25A C26A C27A C28A 0(2) . . . . ?
C26A C25A C30A C29A -6.1(14) . . . . ?
C26A C27A C28A C29A -3(2) . . . . ?
C27A C28A C29A C30A 1(2) . . . . ?
C28A C29A C30A C25A 3.8(16) . . . . ?
C30A C25A C26A C27A 4.1(16) . . . . ?
Ru1D P1D C13D C14D 15.0(8) . . . . ?
Ru1D P1D C13D C18D -165.6(7) . . . . ?
Ru1D P1D C19D C20D 165.4(8) . . . . ?
Ru1D P1D C19D C24D -17.5(9) . . . . ?
Ru1D P1D C25D C26D -78.7(8) . . . . ?
Ru1D P1D C25D C30D 98.0(8) . . . . ?
Ru1D N3D C6D C5D 46.8(9) . . . . ?
Ru1D N3D C7D C8D 45.1(8) . . . . ?
Ru1D N4D C8D C7D 6.4(9) . . . . ?
Ru1D N4D C8D C9D -177.2(8) . . . . ?
Ru1D N4D C12D C11D 176.6(7) . . . . ?
P1D C13D C14D C15D -177.4(7) . . . . ?
P1D C13D C18D C17D 177.1(9) . . . . ?
P1D C19D C20D C21D 178.7(11) . . . . ?
P1D C19D C24D C23D -179.3(8) . . . . ?
P1D C25D C26D C27D 174.8(11) . . . . ?
P1D C25D C30D C29D -176.1(9) . . . . ?
N1D C2D C3D N2D -0.3(12) . . . . ?
N2D C5D C6D N3D -77.6(9) . . . . ?
N3D C7D C8D N4D -36.2(10) . . . . ?
N3D C7D C8D C9D 147.4(9) . . . . ?
N4D C8D C9D C10D 5.6(16) . . . . ?
C1D N1D C2D C3D 0.2(12) . . . . ?
C1D N2D C3D C2D 0.4(12) . . . . ?
C1D N2D C5D C6D 51.0(11) . . . . ?
C2D N1D C1D Ru1D 174.9(7) . . . . ?
C2D N1D C1D N2D 0.0(10) . . . . ?
C3D N2D C1D Ru1D -175.6(7) . . . . ?
C3D N2D C1D N1D -0.2(10) . . . . ?
C3D N2D C5D C6D -129.0(9) . . . . ?
C4D N1D C1D Ru1D -4.0(14) . . . . ?
C4D N1D C1D N2D -178.9(9) . . . . ?
C4D N1D C2D C3D 179.2(10) . . . . ?
C5D N2D C1D Ru1D 4.4(11) . . . . ?
C5D N2D C1D N1D 179.8(8) . . . . ?
C5D N2D C3D C2D -179.6(9) . . . . ?
C6D N3D C7D C8D -81.3(9) . . . . ?
C7D N3D C6D C5D 167.3(7) . . . . ?
C7D C8D C9D C10D -178.1(10) . . . . ?
C8D N4D C12D C11D -0.5(13) . . . . ?
C8D C9D C10D C11D -13(2) . . . . ?
C9D C10D C11D C12D 12.2(19) . . . . ?
C10D C11D C12D N4D -4.3(14) . . . . ?
C12D N4D C8D C7D -176.3(7) . . . . ?
C12D N4D C8D C9D 0.2(13) . . . . ?
C13D P1D C19D C20D -63.7(10) . . . . ?
C13D P1D C19D C24D 113.3(8) . . . . ?
C13D P1D C25D C26D 152.8(8) . . . . ?
C13D P1D C25D C30D -30.5(9) . . . . ?
C13D C14D C15D C16D -0.7(15) . . . . ?
C14D C13D C18D C17D -3.5(16) . . . . ?
C14D C15D C16D C17D -1.5(18) . . . . ?
C15D C16D C17D C18D 1(2) . . . . ?
C16D C17D C18D C13D 1(2) . . . . ?
C18D C13D C14D C15D 3.2(14) . . . . ?
C19D P1D C13D C14D -115.6(7) . . . . ?
C19D P1D C13D C18D 63.8(9) . . . . ?
C19D P1D C25D C26D 47.8(9) . . . . ?
C19D P1D C25D C30D -135.5(8) . . . . ?
C19D C20D C21D C22D 1(2) . . . . ?
C20D C19D C24D C23D -2.1(15) . . . . ?
C20D C21D C22D C23D -3(2) . . . . ?
C21D C22D C23D C24D 2(2) . . . . ?
C22D C23D C24D C19D 0.2(17) . . . . ?
C24D C19D C20D C21D 1.6(18) . . . . ?
C25D P1D C13D C14D 141.4(7) . . . . ?
C25D P1D C13D C18D -39.1(9) . . . . ?
C25D P1D C19D C20D 40.9(10) . . . . ?
C25D P1D C19D C24D -142.1(8) . . . . ?
C25D C26D C27D C28D 4(2) . . . . ?
C26D C25D C30D C29D 0.6(16) . . . . ?
C26D C27D C28D C29D -5(3) . . . . ?
C27D C28D C29D C30D 3(3) . . . . ?
C28D C29D C30D C25D -1(2) . . . . ?
C30D C25D C26D C27D -2.0(17) . . . . ?
Ru1C P1C C13C C14C 119.8(13) . . . . ?
Ru1C P1C C13C C18C -45.5(13) . . . . ?
Ru1C P1C C19C C20C 113.2(10) . . . . ?
Ru1C P1C C19C C24C -66.4(8) . . . . ?
Ru1C P1C C25C C26C -27.6(10) . . . . ?
Ru1C P1C C25C C30C 157.8(10) . . . . ?
Ru1C N3C C6C C5C -43.4(10) . . . . ?
Ru1C N3C C7C C8C -45.0(8) . . . . ?
Ru1C N4C C8C C7C -7.4(10) . . . . ?
Ru1C N4C C8C C9C 176.7(8) . . . . ?
Ru1C N4C C12C C11C -174.7(8) . . . . ?
P1C C13C C14C C15C -168.4(14) . . . . ?
P1C C13C C18C C17C 176.1(15) . . . . ?
P1C C19C C20C C21C 179.4(11) . . . . ?
P1C C19C C24C C23C -178.6(9) . . . . ?
P1C C25C C26C C27C -176.3(9) . . . . ?
P1C C25C C30C C29C 174.6(12) . . . . ?
N1C C2C C3C N2C 0.0(15) . . . . ?
N2C C5C C6C N3C 76.6(10) . . . . ?
N3C C7C C8C N4C 36.0(11) . . . . ?
N3C C7C C8C C9C -148.1(10) . . . . ?
N4C C8C C9C C10C -3.4(16) . . . . ?
C1C N1C C2C C3C 0.3(14) . . . . ?
C1C N2C C3C C2C -0.3(15) . . . . ?
C1C N2C C5C C6C -51.6(13) . . . . ?
C2C N1C C1C Ru1C -173.1(8) . . . . ?
C2C N1C C1C N2C -0.5(11) . . . . ?
C3C N2C C1C Ru1C 174.0(8) . . . . ?
C3C N2C C1C N1C 0.5(12) . . . . ?
C3C N2C C5C C6C 128.8(11) . . . . ?
C4C N1C C1C Ru1C 7.2(15) . . . . ?
C4C N1C C1C N2C 179.8(10) . . . . ?
C4C N1C C2C C3C -180.0(12) . . . . ?
C5C N2C C1C Ru1C -5.6(14) . . . . ?
C5C N2C C1C N1C -179.1(9) . . . . ?
C5C N2C C3C C2C 179.3(11) . . . . ?
C6C N3C C7C C8C 83.5(9) . . . . ?
C7C N3C C6C C5C -165.0(8) . . . . ?
C7C C8C C9C C10C -178.8(10) . . . . ?
C8C N4C C12C C11C -0.3(14) . . . . ?
C8C C9C C10C C11C 3.5(18) . . . . ?
C9C C10C C11C C12C -2.2(19) . . . . ?
C10C C11C C12C N4C 0.6(17) . . . . ?
C12C N4C C8C C7C 177.7(8) . . . . ?
C12C N4C C8C C9C 1.9(14) . . . . ?
C13C P1C C19C C20C -8.1(11) . . . . ?
C13C P1C C19C C24C 172.3(8) . . . . ?
C13C P1C C25C C26C 94.7(9) . . . . ?
C13C P1C C25C C30C -79.9(11) . . . . ?
C13C C14C C15C C16C -12(3) . . . . ?
C14C C13C C18C C17C 9(3) . . . . ?
C14C C15C C16C C17C 17(3) . . . . ?
C15C C16C C17C C18C -10(3) . . . . ?
C16C C17C C18C C13C -3(3) . . . . ?
C18C C13C C14C C15C -2(2) . . . . ?
C19C P1C C13C C14C -114.9(14) . . . . ?
C19C P1C C13C C18C 79.8(13) . . . . ?
C19C P1C C25C C26C -159.8(8) . . . . ?
C19C P1C C25C C30C 25.6(12) . . . . ?
C19C C20C C21C C22C 0(2) . . . . ?
C20C C19C C24C C23C 1.8(16) . . . . ?
C20C C21C C22C C23C 0(2) . . . . ?
C21C C22C C23C C24C 1(2) . . . . ?
C22C C23C C24C C19C -2(2) . . . . ?
C24C C19C C20C C21C -1.0(19) . . . . ?
C25C P1C C13C C14C -12.0(14) . . . . ?
C25C P1C C13C C18C -177.3(12) . . . . ?
C25C P1C C19C C20C -110.0(10) . . . . ?
C25C P1C C19C C24C 70.4(8) . . . . ?
C25C C26C C27C C28C 2.4(19) . . . . ?
C26C C25C C30C C29C 0(2) . . . . ?
C26C C27C C28C C29C -2(2) . . . . ?
C27C C28C C29C C30C 0(2) . . . . ?
C28C C29C C30C C25C 1(3) . . . . ?
C30C C25C C26C C27C -1.4(17) . . . . ?
Ru1B P1B C13B C14B -20.7(10) . . . . ?
Ru1B P1B C13B C18B 165.2(8) . . . . ?
Ru1B P1B C19B C20B 89.7(9) . . . . ?
Ru1B P1B C19B C24B -78.8(7) . . . . ?
Ru1B P1B C25B C26B -36.0(9) . . . . ?
Ru1B P1B C25B C30B 146.1(10) . . . . ?
Ru1B N3B C6B C5B -43.0(9) . . . . ?
Ru1B N3B C7B C8B -41.5(8) . . . . ?
Ru1B N4B C8B C7B -5.1(10) . . . . ?
Ru1B N4B C8B C9B 178.0(7) . . . . ?
Ru1B N4B C12B C11B -177.9(7) . . . . ?
P1B C13B C14B C15B -175.0(11) . . . . ?
P1B C13B C18B C17B 174.1(10) . . . . ?
P1B C19B C20B C21B -172.4(10) . . . . ?
P1B C19B C24B C23B 169.4(8) . . . . ?
P1B C25B C26B C27B -177.0(9) . . . . ?
P1B C25B C30B C29B 178.6(11) . . . . ?
N1B C2B C3B N2B -2.1(15) . . . . ?
N2B C5B C6B N3B 77.8(10) . . . . ?
N3B C7B C8B N4B 32.9(11) . . . . ?
N3B C7B C8B C9B -150.4(9) . . . . ?
N4B C8B C9B C10B 0.2(14) . . . . ?
C1B N1B C2B C3B 1.3(14) . . . . ?
C1B N2B C3B C2B 2.3(15) . . . . ?
C1B N2B C5B C6B -53.6(13) . . . . ?
C2B N1B C1B Ru1B -176.3(8) . . . . ?
C2B N1B C1B N2B 0.1(11) . . . . ?
C3B N2B C1B Ru1B 175.4(8) . . . . ?
C3B N2B C1B N1B -1.4(12) . . . . ?
C3B N2B C5B C6B 127.9(11) . . . . ?
C4B N1B C1B Ru1B 5.0(15) . . . . ?
C4B N1B C1B N2B -178.5(10) . . . . ?
C4B N1B C2B C3B 180.0(11) . . . . ?
C5B N2B C1B Ru1B -3.2(13) . . . . ?
C5B N2B C1B N1B 179.9(9) . . . . ?
C5B N2B C3B C2B -179.1(11) . . . . ?
C6B N3B C7B C8B 85.7(9) . . . . ?
C7B N3B C6B C5B -163.9(7) . . . . ?
C7B C8B C9B C10B -176.3(9) . . . . ?
C8B N4B C12B C11B -1.8(13) . . . . ?
C8B C9B C10B C11B -1.9(16) . . . . ?
C9B C10B C11B C12B 1.7(16) . . . . ?
C10B C11B C12B N4B 0.2(15) . . . . ?
C12B N4B C8B C7B 178.3(8) . . . . ?
C12B N4B C8B C9B 1.5(12) . . . . ?
C13B P1B C19B C20B -34.1(9) . . . . ?
C13B P1B C19B C24B 157.4(7) . . . . ?
C13B P1B C25B C26B 93.7(8) . . . . ?
C13B P1B C25B C30B -84.2(11) . . . . ?
C13B C14B C15B C16B 0(2) . . . . ?
C14B C13B C18B C17B -0.2(18) . . . . ?
C14B C15B C16B C17B 1(3) . . . . ?
C15B C16B C17B C18B -2(3) . . . . ?
C16B C17B C18B C13B 1(2) . . . . ?
C18B C13B C14B C15B -0.8(19) . . . . ?
C19B P1B C13B C14B 100.0(9) . . . . ?
C19B P1B C13B C18B -74.1(9) . . . . ?
C19B P1B C25B C26B -161.1(8) . . . . ?
C19B P1B C25B C30B 21.0(11) . . . . ?
C19B C20B C21B C22B 5(2) . . . . ?
C20B C19B C24B C23B 0.5(15) . . . . ?
C20B C21B C22B C23B -4(2) . . . . ?
C21B C22B C23B C24B 1(2) . . . . ?
C22B C23B C24B C19B 0.8(17) . . . . ?
C24B C19B C20B C21B -3.4(17) . . . . ?
C25B P1B C13B C14B -153.4(9) . . . . ?
C25B P1B C13B C18B 32.5(10) . . . . ?
C25B P1B C19B C20B -139.4(9) . . . . ?
C25B P1B C19B C24B 52.0(8) . . . . ?
C25B C26B C27B C28B -2(2) . . . . ?
C26B C25B C30B C29B 0.7(19) . . . . ?
C26B C27B C28B C29B 2(2) . . . . ?
C27B C28B C29B C30B 0(2) . . . . ?
C28B C29B C30B C25B -1(2) . . . . ?
C30B C25B C26B C27B 1.1(17) . . . . ?
